data_7715211
loop_
_publ_author_name
'Nekvinda, Jan'
'Bavol, Dmytro'
'Liteck&#xe1;, Miroslava'
'T&#xfc;z&#xfc;n, Ece Zeynep'
'Du&#x161;ek, Michal'
'Gr&#xfc;ner, Bohum&#xed;r'

_publ_section_title
;
 Synthetic routes to carbon substituted cobalt bis(dicarbollide) alkyl
 halides and aromatic amines along with closely related irregular
 pathways.
;
_journal_issue 13
_journal_name_full 'Dalton transactions (Cambridge, England : 2003)'
_journal_page_first 5816
_journal_page_last 5826
_journal_paper_doi 10.1039/d4dt00072b
_journal_volume 53
_journal_year 2024
_chemical_formula_moiety 'C8 H26 B18 Co, C H2 Cl2, C4 H12 N'
_chemical_formula_sum 'C13 H40 B18 Cl2 Co N'
_chemical_formula_weight 534.87
_space_group_crystal_system monoclinic
_space_group_IT_number 14
_space_group_name_Hall '-P 2ybc'
_space_group_name_H-M_alt 'P 1 21/c 1'
_atom_sites_solution_hydrogens geom
_audit_creation_date 2023-12-07
_audit_creation_method
;
Olex2 1.5-alpha
(compiled 2021.10.07 svn.r9718050b for OlexSys, GUI svn.r6410)
;
_audit_update_record
;
2023-12-11 deposited with the CCDC.	2024-02-19 downloaded from the CCDC.
;
_cell_angle_alpha 90
_cell_angle_beta 109.088(3)
_cell_angle_gamma 90
_cell_formula_units_Z 4
_cell_length_a 15.3274(4)
_cell_length_b 12.8952(3)
_cell_length_c 14.3700(3)
_cell_measurement_reflns_used 19431
_cell_measurement_temperature 99.99(10)
_cell_measurement_theta_max 79.7810
_cell_measurement_theta_min 3.0300
_cell_volume 2684.07(12)
_computing_cell_refinement 'CrysAlisPro 1.171.42.73a (Rigaku OD, 2022)'
_computing_data_collection 'CrysAlisPro 1.171.42.73a (Rigaku OD, 2022)'
_computing_data_reduction 'CrysAlisPro 1.171.42.73a (Rigaku OD, 2022)'
_computing_molecular_graphics 'Olex2 1.5-alpha (Dolomanov et al., 2009)'
_computing_publication_material 'Olex2 1.5-alpha (Dolomanov et al., 2009)'
_computing_structure_refinement 'SHELXL 2018/3 (Sheldrick, 2015)'
_diffrn_ambient_environment N~2~
_diffrn_ambient_temperature 99.99(10)
_diffrn_detector 'Hybrid Pixel Array Detector'
_diffrn_detector_area_resol_mean 10.0000
_diffrn_detector_type HyPix
_diffrn_measured_fraction_theta_full 0.999
_diffrn_measured_fraction_theta_max 0.999
_diffrn_measurement_details
;
List of Runs (angles in degrees, time in seconds):

  # Type    Start    End  Width  t~exp~   \w     \q     \k     \f   Frames
#--------------------------------------------------------------------------
  1  \w    -64.00  18.00   0.50    6.00    --  -49.39  71.00 130.00  164
  2  \w   -111.00 -44.00   0.50    6.00    --  -49.39 -71.00   0.00  134
  3  \w    -12.00  67.00   0.50    6.00    --   49.39 -71.00   0.00  158
  4  \w     36.00 117.00   0.50    6.00    --   49.39  71.00 130.00  162
  5  \w   -141.00-116.00   0.50   24.00    --  -90.00 -71.00   0.00   50
  6  \w    -57.00 -31.00   0.50   24.00    --  -90.00  71.00 130.00   52
  7  \w     97.00 176.00   0.50   24.00    --  111.50  71.00 130.00  158
  8  \w     41.00  67.00   0.50   24.00    --  111.50 -71.00   0.00   52
  9  \w   -118.00 -93.00   0.50    6.00    --  -49.39-125.00 -60.00   50
 10  \w   -121.00 -96.00   0.50    6.00    --  -49.39 -57.00  60.00   50
 11  \w   -118.00 -93.00   0.50    6.00    --  -49.39-125.00 120.00   50
 12  \w   -118.00 -93.00   0.50    6.00    --  -49.39-125.00 -90.00   50
 13  \w   -121.00 -96.00   0.50    6.00    --  -49.39 -57.00 -60.00   50
 14  \w   -117.00 -92.00   0.50    6.00    --  -49.39-125.00-180.00   50
 15  \w   -121.00 -96.00   0.50    6.00    --  -49.39 -57.00-150.00   50
 16  \w     94.00 119.00   0.50    6.00    --   49.39  57.00  60.00   50
 17  \w    -18.00  22.00   0.50    6.00    --   49.39 -19.00  60.00   80
 18  \w     40.00  83.00   0.50    6.00    --   49.39-125.00  30.00   86
 19  \w   -151.00-126.00   0.50   24.00    --  -90.00 -77.00  60.00   50
 20  \w    -50.00 -20.00   0.50   24.00    --  -90.00  45.00 -90.00   60
 21  \w    -50.00 -19.00   0.50   24.00    --  -90.00  45.00 -60.00   62
 22  \w     82.00 110.00   0.50   24.00    --  111.50-125.00-150.00   56
 23  \w     43.00  69.00   0.50   24.00    --  111.50-125.00-150.00   52
 24  \w     77.00 106.00   0.50   24.00    --  111.50-106.00 -36.67   58
 25  \w     42.00  67.00   0.50   24.00    --  111.50 -61.00-120.00   50
 26  \w     46.00  75.00   0.50   24.00    --  111.50 -94.00   0.00   58
 27  \w     41.00  72.00   0.50   24.00    --  111.50 -61.00-180.00   62
 28  \w     44.00  71.00   0.50   24.00    --  111.50-106.00 -36.67   54
 29  \w     46.00  72.00   0.50   24.00    --  111.50 -61.00  60.00   52
 30  \w     66.00 111.00   0.50   24.00    --  111.50-125.00 -60.00   90
 31  \w     46.00  72.00   0.50   24.00    --  111.50 -94.00-180.00   52
 32  \w     79.00 104.00   0.50   24.00    --  111.50 -94.00   0.00   50
 33  \w     80.00 105.00   0.50   24.00    --  111.50 -94.00 -30.00   50
 34  \w     44.00 106.00   0.50   24.00    --  111.50-125.00-120.00  124
 35  \w    107.00 137.00   0.50   24.00    --  111.50  45.00-120.00   60
 36  \w     41.00  72.00   0.50   24.00    --  111.50 -61.00 -60.00   62
 37  \w     44.00  82.00   0.50   24.00    --  111.50-125.00-180.00   76
 38  \w    106.00 154.00   0.50   24.00    --  111.50  30.00 120.00   96
 39  \w    133.00 160.00   0.50   24.00    --  111.50   0.00  30.00   54
 40  \w    109.00 177.00   0.50   24.00    --  111.50  15.00  60.00  136
 41  \w     47.00 120.00   0.50   24.00    --  111.50   0.00  30.00  146
 42  \w    132.00 178.00   0.50   24.00    --  111.50  61.00  30.00   92
 43  \w     48.00 104.00   0.50   24.00    --  111.50 -94.00 120.00  112
 44  \w    102.00 174.00   0.50   24.00    --  111.50  45.00 -30.00  144
 45  \w     44.00  69.00   0.50   24.00    --  111.50 -94.00  90.00   50
 46  \w     72.00 102.00   0.50   24.00    --  111.50 -94.00  90.00   60
 47  \w     80.00 105.00   0.50   24.00    --  111.50 -94.00  60.00   50
 48  \w     75.00 105.00   0.50   24.00    --  111.50 -94.00  30.00   60
 49  \w     45.00 109.00   0.50   24.00    --  111.50-125.00 -30.00  128
 50  \w     43.00  68.00   0.50   24.00    --  111.50 -61.00   0.00   50
 51  \w     62.00  96.00   0.50   24.00    --  111.50 -94.00-120.00   68
 52  \w     41.00  72.00   0.50   24.00    --  111.50 -94.00  60.00   62
 53  \w    104.00 172.00   0.50   24.00    --  111.50  30.00  90.00  136
 54  \w    109.00 145.00   0.50   24.00    --  111.50  77.00-180.00   72
 55  \w     44.00 111.00   0.50   24.00    --  111.50-125.00 -90.00  134
 56  \w     79.00 104.00   0.50   24.00    --  111.50 -94.00-180.00   50
 57  \w     79.00 104.00   0.50   24.00    --  111.50 -94.00 -60.00   50
 58  \w    122.00 148.00   0.50   24.00    --  111.50  77.00-120.00   52
 59  \w     41.00  68.00   0.50   24.00    --  111.50 -61.00 150.00   54
;
_diffrn_measurement_device 'four-circle diffractometer'
_diffrn_measurement_device_type 'XtaLAB Synergy, Dualflex, HyPix'
_diffrn_measurement_method '\w scans'
_diffrn_orient_matrix_type 'CrysAlisPro convention (1999,Acta A55,543-557)'
_diffrn_orient_matrix_UB_11 -0.0347723000
_diffrn_orient_matrix_UB_12 0.1111639000
_diffrn_orient_matrix_UB_13 0.0053640000
_diffrn_orient_matrix_UB_21 -0.0776185000
_diffrn_orient_matrix_UB_22 -0.0429305000
_diffrn_orient_matrix_UB_23 0.0352774000
_diffrn_orient_matrix_UB_31 0.0638816000
_diffrn_orient_matrix_UB_32 0.0084663000
_diffrn_orient_matrix_UB_33 0.1077073000
_diffrn_radiation_monochromator mirror
_diffrn_radiation_probe x-ray
_diffrn_radiation_type 'Cu K\a'
_diffrn_radiation_wavelength 1.54184
_diffrn_reflns_av_R_equivalents 0.0542
_diffrn_reflns_av_unetI/netI 0.0268
_diffrn_reflns_Laue_measured_fraction_full 0.999
_diffrn_reflns_Laue_measured_fraction_max 0.999
_diffrn_reflns_limit_h_max 18
_diffrn_reflns_limit_h_min -18
_diffrn_reflns_limit_k_max 15
_diffrn_reflns_limit_k_min -15
_diffrn_reflns_limit_l_max 17
_diffrn_reflns_limit_l_min -16
_diffrn_reflns_number 39000
_diffrn_reflns_point_group_measured_fraction_full 0.999
_diffrn_reflns_point_group_measured_fraction_max 0.999
_diffrn_reflns_theta_full 66.586
_diffrn_reflns_theta_max 66.586
_diffrn_reflns_theta_min 3.051
_diffrn_source 'micro-focus sealed X-ray tube'
_diffrn_source_type 'PhotonJet (Cu) X-ray Source'
_exptl_absorpt_coefficient_mu 6.855
_exptl_absorpt_correction_T_max 1.000
_exptl_absorpt_correction_T_min 0.534
_exptl_absorpt_correction_type gaussian
_exptl_absorpt_process_details
;
CrysAlisPro 1.171.42.73a (Rigaku Oxford Diffraction, 2022)
Numerical absorption correction based on gaussian integration over
a multifaceted crystal model
Empirical absorption correction using spherical harmonics,
implemented in SCALE3 ABSPACK scaling algorithm.
;
_exptl_crystal_colour yellow
_exptl_crystal_colour_primary yellow
_exptl_crystal_density_diffrn 1.324
_exptl_crystal_description irregular
_exptl_crystal_F_000 1104
_exptl_crystal_size_max 0.23
_exptl_crystal_size_mid 0.128
_exptl_crystal_size_min 0.057
_refine_diff_density_max 0.320
_refine_diff_density_min -0.351
_refine_diff_density_rms 0.048
_refine_ls_extinction_method none
_refine_ls_goodness_of_fit_ref 1.059
_refine_ls_hydrogen_treatment constr
_refine_ls_matrix_type full
_refine_ls_number_parameters 353
_refine_ls_number_reflns 4743
_refine_ls_number_restraints 48
_refine_ls_restrained_S_all 1.056
_refine_ls_R_factor_all 0.0381
_refine_ls_R_factor_gt 0.0352
_refine_ls_shift/su_max 0.001
_refine_ls_shift/su_mean 0.000
_refine_ls_structure_factor_coef Fsqd
_refine_ls_weighting_details 'w=1/[\s^2^(Fo^2^)+(0.0506P)^2^+1.4523P] where P=(Fo^2^+2Fc^2^)/3'
_refine_ls_weighting_scheme calc
_refine_ls_wR_factor_gt 0.0933
_refine_ls_wR_factor_ref 0.0950
_reflns_Friedel_coverage 0.000
_reflns_number_gt 4390
_reflns_number_total 4743
_reflns_threshold_expression 'I > 2\s(I)'
_cod_data_source_file d4dt00072b2.cif
_cod_data_source_block gr752_100-gg
_cod_depositor_comments 'Adding full bibliography for 7715207--7715212.cif.'
_cod_original_cell_volume 2684.07(11)
_cod_database_code 7715211
_shelx_shelxl_version_number 2018/3
_chemical_oxdiff_formula 'C H N O B Co'
_shelx_space_group_comment
;
The symmetry employed for this shelxl refinement is uniquely defined
by the following loop, which should always be used as a source of
symmetry information in preference to the above space-group names.
They are only intended as comments.
;
_shelx_estimated_absorpt_t_max 0.696
_shelx_estimated_absorpt_t_min 0.302
_olex2_refinement_description
;
1. Fixed Uiso
 At 1.2 times of:
  All B(H) groups, All C(H) groups, All C(H,H) groups
 At 1.5 times of:
  All C(H,H,H) groups
2. Rigid body (RIGU) restrains
 C31B, N28, C32A, C30A, C30B, C29, C31A, C32B
 with sigma for 1-2 distances of 0.004 and sigma for 1-3 distances of 0.004
3. Others
 Sof(C32B)=Sof(H32D)=Sof(H32E)=Sof(H32F)=1-FVAR(1)
 Sof(C32A)=Sof(H32A)=Sof(H32B)=Sof(H32C)=FVAR(1)
 Sof(C31B)=Sof(H31D)=Sof(H31E)=Sof(H31F)=1-FVAR(2)
 Sof(C31A)=Sof(H31A)=Sof(H31B)=Sof(H31C)=FVAR(2)
 Sof(C30A)=Sof(H30A)=Sof(H30B)=Sof(H30C)=1-FVAR(3)
 Sof(C30B)=Sof(H30D)=Sof(H30E)=Sof(H30F)=FVAR(3)
4.a Secondary CH2 refined with riding coordinates:
 C4(H4A,H4B), C6(H6A,H6B), C5(H5A,H5B), C3(H3A,H3B), C11(H11A,H11B)
4.b Idealised Me refined as rotating group:
 C31A(H31A,H31B,H31C), C30A(H30A,H30B,H30C), C32A(H32A,H32B,H32C), C31B(H31D,
 H31E,H31F), C30B(H30D,H30E,H30F), C32B(H32D,H32E,H32F), C29(H29A,H29B,H29C)
4.c Boron cage BH refined with riding coordinates:
 C2'(H2'), C2(H2), B6'(H6'), B5(H5), B4'(H4'), B10'(H10'), B5'(H5'),
 B11'(H11'), B4(H4), B12'(H12'), B8'(H8'), B9'(H9'), B11(H11), B6(H6), B9(H9),
 B12(H12), B10(H10), B8(H8)
;
_olex2_submission_special_instructions 'No special instructions were received'
_oxdiff_exptl_absorpt_empirical_details
;
Empirical correction (ABSPACK) includes:
- Absorption correction using spherical harmonics
- Frame scaling
;
_oxdiff_exptl_absorpt_empirical_full_max 1.849
_oxdiff_exptl_absorpt_empirical_full_min 0.571

loop_
_space_group_symop_operation_xyz
'x, y, z'
'-x, y+1/2, -z+1/2'
'-x, -y, -z'
'x, -y-1/2, z-1/2'

loop_
_atom_site_label
_atom_site_type_symbol
_atom_site_fract_x
_atom_site_fract_y
_atom_site_fract_z
_atom_site_U_iso_or_equiv
_atom_site_adp_type
_atom_site_occupancy
_atom_site_site_symmetry_order
_atom_site_calc_flag
_atom_site_refinement_flags_posn
_atom_site_refinement_flags_adp
_atom_site_refinement_flags_occupancy
_atom_site_disorder_assembly
_atom_site_disorder_group
Co3 Co 0.68987(2) 0.98060(2) 0.25974(2) 0.02140(11) Uani 1 1 d . . . . .
C2' C 0.55841(14) 0.97816(15) 0.26109(14) 0.0245(4) Uani 1 1 d . . . . .
H2' H 0.514827 1.021258 0.194425 0.029 Uiso 1 1 calc R U . . .
C2 C 0.65806(14) 1.08705(16) 0.14961(15) 0.0294(4) Uani 1 1 d . . . . .
H2 H 0.587366 1.117967 0.140042 0.035 Uiso 1 1 calc R U . . .
B6' B 0.52725(16) 0.99350(19) 0.36399(17) 0.0265(5) Uani 1 1 d . . . . .
H6' H 0.469504 1.043813 0.369321 0.032 Uiso 1 1 calc R U . . .
C4 C 0.57962(14) 0.81211(16) 0.13649(15) 0.0280(4) Uani 1 1 d . . . . .
H4A H 0.624176 0.755849 0.138599 0.034 Uiso 1 1 calc R U . . .
H4B H 0.516602 0.782538 0.111909 0.034 Uiso 1 1 calc R U . . .
C1 C 0.67278(14) 0.96740(16) 0.11358(15) 0.0265(4) Uani 1 1 d . . . . .
B5 B 0.76229(18) 0.9677(2) 0.0678(2) 0.0321(5) Uani 1 1 d . . . . .
H5 H 0.766328 0.915412 0.007118 0.039 Uiso 1 1 calc R U . . .
B4' B 0.72362(16) 0.96403(18) 0.41204(17) 0.0274(5) Uani 1 1 d . . . . .
H4' H 0.794640 0.993430 0.452731 0.033 Uiso 1 1 calc R U . . .
B7 B 0.74681(16) 1.12557(18) 0.25197(18) 0.0289(5) Uani 1 1 d . . . . .
C1' C 0.63063(13) 1.04109(15) 0.35584(14) 0.0248(4) Uani 1 1 d . . . . .
C6 C 0.63658(14) 1.15939(16) 0.35221(16) 0.0294(4) Uani 1 1 d . . . . .
H6A H 0.634889 1.188634 0.415293 0.035 Uiso 1 1 calc R U . . .
H6B H 0.582263 1.186110 0.299004 0.035 Uiso 1 1 calc R U . . .
B10' B 0.55477(17) 0.87280(19) 0.42578(17) 0.0295(5) Uani 1 1 d . . . . .
H10' H 0.515567 0.841566 0.473158 0.035 Uiso 1 1 calc R U . . .
C5 C 0.72519(14) 1.19577(16) 0.33398(17) 0.0331(5) Uani 1 1 d . . . . .
H5A H 0.777705 1.191815 0.396249 0.040 Uiso 1 1 calc R U . . .
H5B H 0.718014 1.268989 0.312067 0.040 Uiso 1 1 calc R U . . .
B5' B 0.63139(17) 0.98063(19) 0.46160(18) 0.0294(5) Uani 1 1 d . . . . .
H5' H 0.642328 1.021990 0.533061 0.035 Uiso 1 1 calc R U . . .
B11' B 0.50720(16) 0.87651(18) 0.29571(17) 0.0266(5) Uani 1 1 d . . . . .
H11' H 0.435251 0.849224 0.255958 0.032 Uiso 1 1 calc R U . . .
B4 B 0.77570(16) 0.91931(19) 0.18792(17) 0.0282(5) Uani 1 1 d . . . . .
H4 H 0.790267 0.835036 0.204860 0.034 Uiso 1 1 calc R U . . .
B12' B 0.59902(17) 0.78989(18) 0.35184(17) 0.0289(5) Uani 1 1 d . . . . .
H12' H 0.588003 0.703963 0.350340 0.035 Uiso 1 1 calc R U . . .
B8' B 0.70538(16) 0.84380(18) 0.34529(17) 0.0271(5) Uani 1 1 d . . . . .
H8' H 0.763547 0.792655 0.342539 0.033 Uiso 1 1 calc R U . . .
B9' B 0.67649(17) 0.85515(19) 0.45557(17) 0.0304(5) Uani 1 1 d . . . . .
H9' H 0.717312 0.812406 0.523759 0.036 Uiso 1 1 calc R U . . .
B11 B 0.73417(17) 1.1726(2) 0.12951(19) 0.0345(5) Uani 1 1 d . . . . .
H11 H 0.719027 1.256155 0.109625 0.041 Uiso 1 1 calc R U . . .
B6 B 0.68512(17) 1.0727(2) 0.04345(18) 0.0326(5) Uani 1 1 d . . . . .
H6 H 0.637297 1.089737 -0.032527 0.039 Uiso 1 1 calc R U . . .
B9 B 0.86052(18) 1.0018(2) 0.1693(2) 0.0349(6) Uani 1 1 d . . . . .
H9 H 0.930945 0.972197 0.175741 0.042 Uiso 1 1 calc R U . . .
C3 C 0.58923(14) 0.89784(17) 0.06668(15) 0.0293(4) Uani 1 1 d . . . . .
H3A H 0.595140 0.865801 0.006415 0.035 Uiso 1 1 calc R U . . .
H3B H 0.532589 0.940808 0.047025 0.035 Uiso 1 1 calc R U . . .
B12 B 0.84320(17) 1.1296(2) 0.2082(2) 0.0351(6) Uani 1 1 d . . . . .
H12 H 0.901456 1.185130 0.240581 0.042 Uiso 1 1 calc R U . . .
B7' B 0.59858(15) 0.85760(17) 0.24417(16) 0.0241(4) Uani 1 1 d . . . . .
B10 B 0.80519(18) 1.0975(2) 0.0799(2) 0.0376(6) Uani 1 1 d . . . . .
H10 H 0.838800 1.131239 0.028354 0.045 Uiso 1 1 calc R U . . .
B8 B 0.82751(17) 1.01828(18) 0.2764(2) 0.0310(5) Uani 1 1 d . . . . .
H8 H 0.877159 1.001040 0.351457 0.037 Uiso 1 1 calc R U . . .
Cl1 Cl 0.94217(5) 0.73164(5) 0.56746(5) 0.05598(18) Uani 1 1 d . . . . .
Cl2 Cl 1.02754(5) 0.81309(6) 0.42871(6) 0.0650(2) Uani 1 1 d . . . . .
C11 C 0.96921(19) 0.8434(2) 0.5120(2) 0.0473(6) Uani 1 1 d . . . . .
H11A H 0.911536 0.881005 0.476770 0.057 Uiso 1 1 calc R U . . .
H11B H 1.008299 0.889866 0.563773 0.057 Uiso 1 1 calc R U . . .
N28 N 0.83649(12) 0.52518(13) 0.27454(13) 0.0294(4) Uani 1 1 d . . . . .
C31A C 0.8959(5) 0.5450(14) 0.3795(5) 0.061(3) Uani 0.60(3) 1 d . . P A 1
H31A H 0.961130 0.541196 0.384600 0.092 Uiso 0.60(3) 1 calc R U P A 1
H31B H 0.882766 0.492667 0.422584 0.092 Uiso 0.60(3) 1 calc R U P A 1
H31C H 0.882355 0.614151 0.399684 0.092 Uiso 0.60(3) 1 calc R U P A 1
C30A C 0.8535(7) 0.4181(6) 0.2510(16) 0.081(4) Uani 0.60(3) 1 d . . P A 1
H30A H 0.835960 0.370526 0.295070 0.121 Uiso 0.60(3) 1 calc R U P A 1
H30B H 0.919160 0.409232 0.259572 0.121 Uiso 0.60(3) 1 calc R U P A 1
H30C H 0.816691 0.402813 0.182586 0.121 Uiso 0.60(3) 1 calc R U P A 1
C32A C 0.8642(7) 0.5954(14) 0.2102(9) 0.073(3) Uani 0.57(3) 1 d . . P A 1
H32A H 0.929028 0.582787 0.216739 0.109 Uiso 0.57(3) 1 calc R U P A 1
H32B H 0.856954 0.667264 0.228715 0.109 Uiso 0.57(3) 1 calc R U P A 1
H32C H 0.825472 0.583643 0.141809 0.109 Uiso 0.57(3) 1 calc R U P A 1
C31B C 0.8749(12) 0.486(2) 0.3703(12) 0.069(5) Uani 0.40(3) 1 d . . P A 2
H31D H 0.868870 0.538163 0.417681 0.103 Uiso 0.40(3) 1 calc R U P A 2
H31E H 0.940420 0.470788 0.383092 0.103 Uiso 0.40(3) 1 calc R U P A 2
H31F H 0.842455 0.422815 0.377174 0.103 Uiso 0.40(3) 1 calc R U P A 2
C30B C 0.8504(10) 0.452(2) 0.1993(13) 0.084(6) Uani 0.40(3) 1 d . . P A 2
H30D H 0.826653 0.383714 0.207537 0.126 Uiso 0.40(3) 1 calc R U P A 2
H30E H 0.916356 0.447494 0.207987 0.126 Uiso 0.40(3) 1 calc R U P A 2
H30F H 0.817141 0.478653 0.133140 0.126 Uiso 0.40(3) 1 calc R U P A 2
C32B C 0.8803(10) 0.6238(8) 0.261(3) 0.081(6) Uani 0.43(3) 1 d . . P A 2
H32D H 0.945722 0.611844 0.270849 0.122 Uiso 0.43(3) 1 calc R U P A 2
H32E H 0.874548 0.674495 0.310012 0.122 Uiso 0.43(3) 1 calc R U P A 2
H32F H 0.849535 0.650595 0.194954 0.122 Uiso 0.43(3) 1 calc R U P A 2
C29 C 0.73615(17) 0.5419(2) 0.2594(2) 0.0534(7) Uani 1 1 d . . . B 2
H29A H 0.727915 0.608734 0.288035 0.080 Uiso 1 1 calc R U . B 2
H29B H 0.713360 0.486093 0.291630 0.080 Uiso 1 1 calc R U . B 2
H29C H 0.701496 0.541993 0.188785 0.080 Uiso 1 1 calc R U . B 2

loop_
_atom_site_aniso_label
_atom_site_aniso_U_11
_atom_site_aniso_U_22
_atom_site_aniso_U_33
_atom_site_aniso_U_23
_atom_site_aniso_U_13
_atom_site_aniso_U_12
Co3 0.02196(17) 0.01917(17) 0.02295(17) -0.00139(12) 0.00719(12) -0.00050(11)
C2' 0.0256(10) 0.0248(10) 0.0230(10) -0.0027(7) 0.0080(8) -0.0017(8)
C2 0.0311(10) 0.0256(10) 0.0304(10) -0.0004(8) 0.0086(9) -0.0046(8)
B6' 0.0267(11) 0.0287(11) 0.0266(11) -0.0018(9) 0.0122(9) 0.0011(9)
C4 0.0311(10) 0.0251(10) 0.0288(10) -0.0017(8) 0.0113(8) -0.0036(8)
C1 0.0286(10) 0.0270(10) 0.0254(10) -0.0010(8) 0.0108(8) -0.0045(8)
B5 0.0332(12) 0.0326(13) 0.0363(13) 0.0008(10) 0.0192(11) -0.0042(10)
B4' 0.0301(12) 0.0261(11) 0.0249(11) -0.0011(9) 0.0073(9) 0.0044(9)
B7 0.0256(11) 0.0232(11) 0.0351(12) -0.0009(9) 0.0061(10) -0.0028(9)
C1' 0.0247(9) 0.0237(10) 0.0245(10) -0.0032(8) 0.0062(8) 0.0014(8)
C6 0.0296(10) 0.0230(10) 0.0334(11) -0.0044(8) 0.0074(9) 0.0026(8)
B10' 0.0393(13) 0.0272(12) 0.0253(11) 0.0010(9) 0.0150(10) 0.0011(10)
C5 0.0298(10) 0.0239(10) 0.0416(12) -0.0038(9) 0.0064(9) -0.0010(8)
B5' 0.0348(13) 0.0303(13) 0.0238(11) -0.0021(9) 0.0105(10) 0.0033(10)
B11' 0.0309(12) 0.0255(11) 0.0266(11) -0.0014(9) 0.0135(9) -0.0029(9)
B4 0.0261(11) 0.0286(12) 0.0317(12) -0.0029(9) 0.0119(9) -0.0024(9)
B12' 0.0385(13) 0.0234(11) 0.0278(11) 0.0007(9) 0.0150(10) 0.0011(10)
B8' 0.0321(12) 0.0222(11) 0.0276(11) -0.0011(9) 0.0105(9) 0.0024(9)
B9' 0.0363(12) 0.0300(12) 0.0244(11) 0.0024(9) 0.0092(10) 0.0051(10)
B11 0.0346(13) 0.0275(12) 0.0409(14) 0.0032(11) 0.0119(11) -0.0069(10)
B6 0.0353(13) 0.0323(13) 0.0324(12) 0.0044(10) 0.0139(10) -0.0059(10)
B9 0.0281(12) 0.0332(13) 0.0481(15) -0.0018(11) 0.0189(11) -0.0041(10)
C3 0.0327(11) 0.0316(11) 0.0237(10) -0.0017(8) 0.0095(8) -0.0055(9)
B12 0.0285(12) 0.0303(13) 0.0464(15) -0.0014(11) 0.0122(11) -0.0074(10)
B7' 0.0277(11) 0.0205(10) 0.0255(11) -0.0009(8) 0.0105(9) -0.0018(9)
B10 0.0382(14) 0.0352(14) 0.0443(15) 0.0027(11) 0.0201(12) -0.0085(11)
B8 0.0270(12) 0.0274(12) 0.0378(13) -0.0031(10) 0.0093(10) -0.0021(9)
Cl1 0.0675(4) 0.0437(4) 0.0531(4) 0.0016(3) 0.0149(3) -0.0035(3)
Cl2 0.0548(4) 0.0651(5) 0.0832(5) 0.0083(4) 0.0335(4) 0.0151(3)
C11 0.0509(14) 0.0337(13) 0.0543(15) -0.0004(11) 0.0130(12) 0.0015(11)
N28 0.0261(9) 0.0308(10) 0.0300(9) -0.0043(7) 0.0074(7) 0.0004(7)
C31A 0.030(3) 0.121(8) 0.030(2) -0.017(3) 0.0067(19) -0.009(4)
C30A 0.048(4) 0.044(3) 0.163(12) -0.047(5) 0.052(7) -0.017(3)
C32A 0.059(4) 0.099(8) 0.064(5) 0.053(5) 0.025(4) 0.017(5)
C31B 0.036(6) 0.128(14) 0.044(5) 0.027(7) 0.014(5) 0.016(7)
C30B 0.047(5) 0.120(13) 0.074(8) -0.070(8) 0.006(5) 0.016(7)
C32B 0.046(6) 0.039(4) 0.169(18) 0.025(6) 0.049(9) 0.006(3)
C29 0.0282(12) 0.0605(17) 0.0698(19) -0.0164(14) 0.0139(12) 0.0016(12)

loop_
_atom_type_symbol
_atom_type_description
_atom_type_scat_dispersion_real
_atom_type_scat_dispersion_imag
_atom_type_scat_source
C C 0.0181 0.0091 'International Tables Vol C Tables 4.2.6.8 and 6.1.1.4'
H H 0.0000 0.0000 'International Tables Vol C Tables 4.2.6.8 and 6.1.1.4'
B B 0.0090 0.0039 'International Tables Vol C Tables 4.2.6.8 and 6.1.1.4'
Cl Cl 0.3639 0.7018 'International Tables Vol C Tables 4.2.6.8 and 6.1.1.4'
Co Co -2.3653 3.6143 'International Tables Vol C Tables 4.2.6.8 and 6.1.1.4'
N N 0.0311 0.0180 'International Tables Vol C Tables 4.2.6.8 and 6.1.1.4'

loop_
_exptl_crystal_face_index_h
_exptl_crystal_face_index_k
_exptl_crystal_face_index_l
_exptl_crystal_face_perp_dist
8 1 2 0.0430
-3 -1 -7 0.0644
-5 0 9 0.0520
2 -8 0 0.0157
0 8 4 0.0284
-3 7 -4 0.0429
-10 -1 3 0.1171
7 1 -8 0.1272
-4 -7 4 0.0526
-3 -8 2 0.0396
-2 -7 -3 0.0362
2 8 -1 0.0423

loop_
_geom_angle_atom_site_label_1
_geom_angle_atom_site_label_2
_geom_angle_atom_site_label_3
_geom_angle
_geom_angle_site_symmetry_1
_geom_angle_site_symmetry_3
_geom_angle_publ_flag
C2' Co3 C2 91.83(8) . . ?
C2' Co3 C1 102.48(8) . . ?
C2' Co3 B4' 83.94(9) . . ?
C2' Co3 B7 116.82(9) . . ?
C2' Co3 C1' 48.21(8) . . ?
C2' Co3 B4 142.62(8) . . ?
C2' Co3 B8' 84.52(9) . . ?
C2' Co3 B7' 49.54(8) . . ?
C2' Co3 B8 165.78(9) . . ?
C2 Co3 C1 48.37(8) . . ?
C2 Co3 B4' 143.13(9) . . ?
C2 Co3 B7 49.38(8) . . ?
C2 Co3 C1' 102.86(8) . . ?
C2 Co3 B4 84.24(9) . . ?
C2 Co3 B8' 165.48(9) . . ?
C2 Co3 B7' 116.78(8) . . ?
C2 Co3 B8 84.77(9) . . ?
C1 Co3 B4' 167.46(9) . . ?
C1 Co3 B7 86.25(9) . . ?
C1 Co3 C1' 142.61(8) . . ?
C1 Co3 B4 49.02(9) . . ?
C1 Co3 B8' 118.75(9) . . ?
C1 Co3 B7' 88.29(8) . . ?
C1 Co3 B8 85.57(9) . . ?
B4' Co3 B8' 50.54(9) . . ?
B4' Co3 B8 90.50(10) . . ?
B7 Co3 B4' 100.58(9) . . ?
B7 Co3 B8' 144.04(9) . . ?
B7 Co3 B8 51.35(9) . . ?
C1' Co3 B4' 48.87(8) . . ?
C1' Co3 B7 88.86(9) . . ?
C1' Co3 B4 167.72(9) . . ?
C1' Co3 B8' 85.17(9) . . ?
C1' Co3 B7' 86.08(8) . . ?
C1' Co3 B8 119.15(9) . . ?
B4 Co3 B4' 120.13(9) . . ?
B4 Co3 B7 88.30(10) . . ?
B4 Co3 B8' 90.13(9) . . ?
B4 Co3 B7' 99.77(9) . . ?
B4 Co3 B8 50.86(9) . . ?
B7' Co3 B4' 87.82(9) . . ?
B7' Co3 B7 163.55(9) . . ?
B7' Co3 B8' 51.01(9) . . ?
B7' Co3 B8 143.56(9) . . ?
B8 Co3 B8' 102.03(10) . . ?
Co3 C2' H2' 107.6 . . ?
B6' C2' Co3 124.64(13) . . ?
B6' C2' H2' 115.2 . . ?
B6' C2' B7' 116.23(16) . . ?
C1' C2' Co3 66.46(10) . . ?
C1' C2' H2' 120.7 . . ?
C1' C2' B6' 62.17(12) . . ?
C1' C2' B11' 112.87(15) . . ?
C1' C2' B7' 112.63(15) . . ?
B11' C2' Co3 125.25(14) . . ?
B11' C2' H2' 115.7 . . ?
B11' C2' B6' 62.94(13) . . ?
B11' C2' B7' 63.96(13) . . ?
B7' C2' Co3 66.94(10) . . ?
B7' C2' H2' 118.0 . . ?
Co3 C2 H2 108.2 . . ?
C1 C2 Co3 66.03(10) . . ?
C1 C2 H2 121.0 . . ?
C1 C2 B7 112.58(16) . . ?
C1 C2 B11 112.22(17) . . ?
C1 C2 B6 61.78(13) . . ?
B7 C2 Co3 66.86(11) . . ?
B7 C2 H2 117.7 . . ?
B11 C2 Co3 124.66(14) . . ?
B11 C2 H2 116.0 . . ?
B11 C2 B7 64.03(14) . . ?
B11 C2 B6 62.59(14) . . ?
B6 C2 Co3 123.60(15) . . ?
B6 C2 H2 115.8 . . ?
B6 C2 B7 115.99(17) . . ?
C2' B6' H6' 125.3 . . ?
C2' B6' C1' 57.54(12) . . ?
C2' B6' B10' 104.11(16) . . ?
C2' B6' B5' 104.02(16) . . ?
C2' B6' B11' 57.89(12) . . ?
C1' B6' H6' 123.9 . . ?
C1' B6' B10' 105.71(16) . . ?
C1' B6' B5' 58.42(13) . . ?
C1' B6' B11' 105.08(15) . . ?
B10' B6' H6' 122.6 . . ?
B5' B6' H6' 122.2 . . ?
B5' B6' B10' 60.75(14) . . ?
B5' B6' B11' 108.06(17) . . ?
B11' B6' H6' 122.2 . . ?
B11' B6' B10' 59.96(13) . . ?
H4A C4 H4B 108.1 . . ?
C3 C4 H4A 109.6 . . ?
C3 C4 H4B 109.6 . . ?
C3 C4 B7' 110.18(16) . . ?
B7' C4 H4A 109.6 . . ?
B7' C4 H4B 109.6 . . ?
C2 C1 Co3 65.60(10) . . ?
C2 C1 B5 109.01(16) . . ?
C2 C1 B4 109.48(15) . . ?
C2 C1 B6 60.55(13) . . ?
B5 C1 Co3 123.33(14) . . ?
B5 C1 B4 63.03(14) . . ?
B5 C1 B6 61.33(14) . . ?
B4 C1 Co3 66.67(11) . . ?
B4 C1 B6 113.17(16) . . ?
B6 C1 Co3 122.08(14) . . ?
C3 C1 Co3 108.09(13) . . ?
C3 C1 C2 120.10(17) . . ?
C3 C1 B5 119.70(17) . . ?
C3 C1 B4 122.19(17) . . ?
C3 C1 B6 115.93(17) . . ?
C1 B5 H5 123.7 . . ?
C1 B5 B4 58.54(13) . . ?
C1 B5 B6 60.26(13) . . ?
C1 B5 B9 104.89(18) . . ?
C1 B5 B10 106.36(18) . . ?
B4 B5 H5 121.7 . . ?
B4 B5 B10 108.14(18) . . ?
B6 B5 H5 120.9 . . ?
B6 B5 B4 108.64(17) . . ?
B6 B5 B9 107.93(18) . . ?
B6 B5 B10 59.97(14) . . ?
B9 B5 H5 122.8 . . ?
B9 B5 B4 59.55(14) . . ?
B9 B5 B10 60.07(15) . . ?
B10 B5 H5 121.9 . . ?
Co3 B4' H4' 112.2 . . ?
C1' B4' Co3 64.06(10) . . ?
C1' B4' H4' 124.6 . . ?
C1' B4' B5' 58.24(13) . . ?
C1' B4' B8' 106.83(16) . . ?
C1' B4' B9' 104.64(16) . . ?
B5' B4' Co3 116.56(14) . . ?
B5' B4' H4' 120.7 . . ?
B5' B4' B8' 108.07(17) . . ?
B8' B4' Co3 65.60(10) . . ?
B8' B4' H4' 121.7 . . ?
B9' B4' Co3 117.27(14) . . ?
B9' B4' H4' 121.3 . . ?
B9' B4' B5' 59.46(13) . . ?
B9' B4' B8' 59.84(13) . . ?
C2 B7 Co3 63.75(10) . . ?
C2 B7 B11 57.42(13) . . ?
C2 B7 B12 102.81(17) . . ?
C2 B7 B8 104.15(16) . . ?
C5 B7 Co3 106.05(15) . . ?
C5 B7 C2 119.74(18) . . ?
C5 B7 B11 122.89(18) . . ?
C5 B7 B12 129.47(18) . . ?
C5 B7 B8 125.47(18) . . ?
B11 B7 Co3 116.05(14) . . ?
B11 B7 B8 107.05(18) . . ?
B12 B7 Co3 117.05(15) . . ?
B12 B7 B11 59.06(14) . . ?
B12 B7 B8 59.98(14) . . ?
B8 B7 Co3 64.88(11) . . ?
C2' C1' Co3 65.33(10) . . ?
C2' C1' B6' 60.29(12) . . ?
C2' C1' B4' 109.46(15) . . ?
C2' C1' B5' 108.43(15) . . ?
B6' C1' Co3 121.87(13) . . ?
B4' C1' Co3 67.07(10) . . ?
B4' C1' B6' 113.62(16) . . ?
C6 C1' Co3 108.27(14) . . ?
C6 C1' C2' 119.40(16) . . ?
C6 C1' B6' 114.83(16) . . ?
C6 C1' B4' 123.11(17) . . ?
C6 C1' B5' 120.21(17) . . ?
B5' C1' Co3 123.64(13) . . ?
B5' C1' B6' 61.26(13) . . ?
B5' C1' B4' 63.33(13) . . ?
C1' C6 H6A 109.2 . . ?
C1' C6 H6B 109.2 . . ?
C1' C6 C5 112.07(17) . . ?
H6A C6 H6B 107.9 . . ?
C5 C6 H6A 109.2 . . ?
C5 C6 H6B 109.2 . . ?
B6' B10' H10' 122.2 . . ?
B6' B10' B5' 59.11(13) . . ?
B6' B10' B12' 107.54(16) . . ?
B6' B10' B9' 106.89(17) . . ?
B5' B10' H10' 122.6 . . ?
B5' B10' B12' 107.18(17) . . ?
B5' B10' B9' 59.53(14) . . ?
B11' B10' B6' 59.96(13) . . ?
B11' B10' H10' 122.3 . . ?
B11' B10' B5' 106.76(16) . . ?
B11' B10' B12' 59.65(13) . . ?
B11' B10' B9' 107.07(16) . . ?
B12' B10' H10' 121.9 . . ?
B9' B10' H10' 122.3 . . ?
B9' B10' B12' 59.84(13) . . ?
B7 C5 H5A 109.4 . . ?
B7 C5 H5B 109.4 . . ?
C6 C5 B7 111.04(17) . . ?
C6 C5 H5A 109.4 . . ?
C6 C5 H5B 109.4 . . ?
H5A C5 H5B 108.0 . . ?
B6' B5' B4' 108.86(16) . . ?
B6' B5' B10' 60.14(14) . . ?
B6' B5' H5' 120.8 . . ?
B6' B5' B9' 108.34(17) . . ?
B4' B5' H5' 121.4 . . ?
C1' B5' B6' 60.32(13) . . ?
C1' B5' B4' 58.43(12) . . ?
C1' B5' B10' 106.70(16) . . ?
C1' B5' H5' 123.7 . . ?
C1' B5' B9' 105.24(16) . . ?
B10' B5' B4' 108.83(16) . . ?
B10' B5' H5' 121.5 . . ?
B9' B5' B4' 60.04(13) . . ?
B9' B5' B10' 60.32(14) . . ?
B9' B5' H5' 122.4 . . ?
C2' B11' B6' 59.17(12) . . ?
C2' B11' B10' 105.19(16) . . ?
C2' B11' H11' 124.8 . . ?
C2' B11' B12' 104.34(16) . . ?
C2' B11' B7' 58.94(12) . . ?
B6' B11' B10' 60.08(13) . . ?
B6' B11' H11' 120.9 . . ?
B6' B11' B12' 108.48(16) . . ?
B6' B11' B7' 109.01(16) . . ?
B10' B11' H11' 121.8 . . ?
B10' B11' B12' 60.71(13) . . ?
B10' B11' B7' 108.84(16) . . ?
B12' B11' H11' 122.5 . . ?
B12' B11' B7' 59.55(13) . . ?
B7' B11' H11' 121.1 . . ?
Co3 B4 H4 112.0 . . ?
C1 B4 Co3 64.31(10) . . ?
C1 B4 B5 58.43(13) . . ?
C1 B4 H4 124.5 . . ?
C1 B4 B9 105.16(17) . . ?
C1 B4 B8 106.83(17) . . ?
B5 B4 Co3 117.19(15) . . ?
B5 B4 H4 120.1 . . ?
B5 B4 B8 108.76(17) . . ?
B9 B4 Co3 117.60(15) . . ?
B9 B4 B5 60.00(14) . . ?
B9 B4 H4 120.9 . . ?
B9 B4 B8 60.12(14) . . ?
B8 B4 Co3 65.29(11) . . ?
B8 B4 H4 121.7 . . ?
B10' B12' H12' 121.2 . . ?
B10' B12' B8' 108.98(17) . . ?
B11' B12' B10' 59.65(13) . . ?
B11' B12' H12' 121.5 . . ?
B11' B12' B8' 109.30(16) . . ?
B11' B12' B9' 107.20(16) . . ?
B11' B12' B7' 61.10(13) . . ?
B8' B12' H12' 120.9 . . ?
B9' B12' B10' 60.00(13) . . ?
B9' B12' H12' 122.5 . . ?
B9' B12' B8' 59.71(13) . . ?
B7' B12' B10' 109.24(16) . . ?
B7' B12' H12' 120.8 . . ?
B7' B12' B8' 60.69(13) . . ?
B7' B12' B9' 107.95(16) . . ?
Co3 B8' H8' 114.2 . . ?
B4' B8' Co3 63.87(10) . . ?
B4' B8' B12' 106.88(16) . . ?
B4' B8' H8' 122.7 . . ?
B4' B8' B7' 106.63(15) . . ?
B12' B8' Co3 114.80(14) . . ?
B12' B8' H8' 121.2 . . ?
B12' B8' B7' 58.88(12) . . ?
B9' B8' Co3 115.69(14) . . ?
B9' B8' B4' 59.72(13) . . ?
B9' B8' B12' 59.62(13) . . ?
B9' B8' H8' 120.7 . . ?
B9' B8' B7' 106.45(16) . . ?
B7' B8' Co3 63.34(10) . . ?
B7' B8' H8' 123.5 . . ?
B4' B9' B10' 109.06(16) . . ?
B4' B9' B12' 108.27(16) . . ?
B4' B9' B8' 60.44(13) . . ?
B4' B9' H9' 121.3 . . ?
B10' B9' H9' 120.9 . . ?
B5' B9' B4' 60.50(14) . . ?
B5' B9' B10' 60.15(14) . . ?
B5' B9' B12' 107.93(17) . . ?
B5' B9' B8' 109.39(17) . . ?
B5' B9' H9' 121.4 . . ?
B12' B9' B10' 60.16(13) . . ?
B12' B9' B8' 60.67(13) . . ?
B12' B9' H9' 121.9 . . ?
B8' B9' B10' 109.90(16) . . ?
B8' B9' H9' 120.4 . . ?
C2 B11 B7 58.55(13) . . ?
C2 B11 H11 124.9 . . ?
C2 B11 B6 59.25(13) . . ?
C2 B11 B12 104.21(17) . . ?
C2 B11 B10 105.10(18) . . ?
B7 B11 H11 121.2 . . ?
B6 B11 B7 108.72(17) . . ?
B6 B11 H11 121.1 . . ?
B12 B11 B7 59.76(14) . . ?
B12 B11 H11 122.5 . . ?
B12 B11 B6 108.32(18) . . ?
B10 B11 B7 108.87(18) . . ?
B10 B11 H11 121.8 . . ?
B10 B11 B6 59.92(15) . . ?
B10 B11 B12 60.71(15) . . ?
C2 B6 C1 57.67(12) . . ?
C2 B6 B5 104.42(17) . . ?
C2 B6 B11 58.16(13) . . ?
C2 B6 H6 125.0 . . ?
C2 B6 B10 104.30(18) . . ?
C1 B6 B5 58.41(13) . . ?
C1 B6 B11 105.35(17) . . ?
C1 B6 H6 123.9 . . ?
C1 B6 B10 105.62(17) . . ?
B5 B6 B11 108.45(18) . . ?
B5 B6 H6 122.0 . . ?
B5 B6 B10 60.85(15) . . ?
B11 B6 H6 122.0 . . ?
B10 B6 B11 59.97(15) . . ?
B10 B6 H6 122.6 . . ?
B5 B9 H9 121.3 . . ?
B5 B9 B12 108.23(19) . . ?
B5 B9 B10 60.25(15) . . ?
B5 B9 B8 109.56(17) . . ?
B4 B9 B5 60.45(14) . . ?
B4 B9 H9 121.3 . . ?
B4 B9 B12 108.41(17) . . ?
B4 B9 B10 109.00(18) . . ?
B4 B9 B8 60.68(14) . . ?
B12 B9 H9 121.8 . . ?
B10 B9 H9 121.0 . . ?
B10 B9 B12 60.21(15) . . ?
B10 B9 B8 109.70(19) . . ?
B8 B9 H9 120.5 . . ?
B8 B9 B12 60.47(14) . . ?
C4 C3 H3A 109.1 . . ?
C4 C3 H3B 109.1 . . ?
C1 C3 C4 112.39(17) . . ?
C1 C3 H3A 109.1 . . ?
C1 C3 H3B 109.1 . . ?
H3A C3 H3B 107.9 . . ?
B7 B12 B9 107.94(17) . . ?
B7 B12 H12 120.8 . . ?
B7 B12 B10 109.12(17) . . ?
B7 B12 B8 60.74(14) . . ?
B11 B12 B7 61.18(14) . . ?
B11 B12 B9 107.08(18) . . ?
B11 B12 H12 121.5 . . ?
B11 B12 B10 59.60(15) . . ?
B11 B12 B8 109.32(17) . . ?
B9 B12 H12 122.6 . . ?
B9 B12 B10 59.74(15) . . ?
B9 B12 B8 59.65(14) . . ?
B10 B12 H12 121.5 . . ?
B10 B12 B8 108.65(18) . . ?
B8 B12 H12 121.0 . . ?
C2' B7' Co3 63.52(10) . . ?
C2' B7' B11' 57.10(12) . . ?
C2' B7' B12' 102.77(15) . . ?
C2' B7' B8' 104.33(15) . . ?
C4 B7' Co3 106.78(14) . . ?
C4 B7' C2' 120.76(17) . . ?
C4 B7' B11' 122.04(17) . . ?
C4 B7' B12' 127.90(17) . . ?
C4 B7' B8' 125.12(17) . . ?
B11' B7' Co3 116.03(13) . . ?
B11' B7' B8' 107.71(16) . . ?
B12' B7' Co3 118.11(14) . . ?
B12' B7' B11' 59.35(13) . . ?
B12' B7' B8' 60.43(13) . . ?
B8' B7' Co3 65.65(10) . . ?
B5 B10 B12 107.63(18) . . ?
B5 B10 H10 122.3 . . ?
B11 B10 B5 107.25(17) . . ?
B11 B10 B9 107.39(19) . . ?
B11 B10 B12 59.70(15) . . ?
B11 B10 H10 122.0 . . ?
B6 B10 B5 59.18(14) . . ?
B6 B10 B11 60.12(14) . . ?
B6 B10 B9 106.98(17) . . ?
B6 B10 B12 107.67(18) . . ?
B6 B10 H10 122.2 . . ?
B9 B10 B5 59.67(15) . . ?
B9 B10 B12 60.04(15) . . ?
B9 B10 H10 122.2 . . ?
B12 B10 H10 121.8 . . ?
Co3 B8 H8 113.9 . . ?
B7 B8 Co3 63.78(11) . . ?
B7 B8 H8 123.0 . . ?
B4 B8 Co3 63.85(11) . . ?
B4 B8 B7 106.86(17) . . ?
B4 B8 B12 106.79(18) . . ?
B4 B8 H8 123.0 . . ?
B9 B8 Co3 115.58(15) . . ?
B9 B8 B7 106.96(18) . . ?
B9 B8 B4 59.21(14) . . ?
B9 B8 B12 59.88(15) . . ?
B9 B8 H8 120.8 . . ?
B12 B8 Co3 115.52(15) . . ?
B12 B8 B7 59.28(14) . . ?
B12 B8 H8 120.9 . . ?
Cl1 C11 H11A 109.2 . . ?
Cl1 C11 H11B 109.2 . . ?
Cl2 C11 Cl1 111.96(14) . . ?
Cl2 C11 H11A 109.2 . . ?
Cl2 C11 H11B 109.2 . . ?
H11A C11 H11B 107.9 . . ?
C30A N28 C31A 107.2(10) . . ?
C32A N28 C31A 108.9(9) . . ?
C32A N28 C30A 109.2(10) . . ?
C31B N28 C30B 111.8(14) . . ?
C31B N28 C32B 111.7(18) . . ?
C31B N28 C29 106.0(5) . . ?
C32B N28 C30B 105.6(16) . . ?
C32B N28 C29 110.2(5) . . ?
C29 N28 C30B 111.6(6) . . ?
N28 C31A H31A 109.5 . . ?
N28 C31A H31B 109.5 . . ?
N28 C31A H31C 109.5 . . ?
H31A C31A H31B 109.5 . . ?
H31A C31A H31C 109.5 . . ?
H31B C31A H31C 109.5 . . ?
N28 C30A H30A 109.5 . . ?
N28 C30A H30B 109.5 . . ?
N28 C30A H30C 109.5 . . ?
H30A C30A H30B 109.5 . . ?
H30A C30A H30C 109.5 . . ?
H30B C30A H30C 109.5 . . ?
N28 C32A H32A 109.5 . . ?
N28 C32A H32B 109.5 . . ?
N28 C32A H32C 109.5 . . ?
H32A C32A H32B 109.5 . . ?
H32A C32A H32C 109.5 . . ?
H32B C32A H32C 109.5 . . ?
N28 C31B H31D 109.5 . . ?
N28 C31B H31E 109.5 . . ?
N28 C31B H31F 109.5 . . ?
H31D C31B H31E 109.5 . . ?
H31D C31B H31F 109.5 . . ?
H31E C31B H31F 109.5 . . ?
N28 C30B H30D 109.5 . . ?
N28 C30B H30E 109.5 . . ?
N28 C30B H30F 109.5 . . ?
H30D C30B H30E 109.5 . . ?
H30D C30B H30F 109.5 . . ?
H30E C30B H30F 109.5 . . ?
N28 C32B H32D 109.5 . . ?
N28 C32B H32E 109.5 . . ?
N28 C32B H32F 109.5 . . ?
H32D C32B H32E 109.5 . . ?
H32D C32B H32F 109.5 . . ?
H32E C32B H32F 109.5 . . ?
N28 C29 H29A 109.5 . . ?
N28 C29 H29B 109.5 . . ?
N28 C29 H29C 109.5 . . ?
H29A C29 H29B 109.5 . . ?
H29A C29 H29C 109.5 . . ?
H29B C29 H29C 109.5 . . ?

loop_
_geom_bond_atom_site_label_1
_geom_bond_atom_site_label_2
_geom_bond_distance
_geom_bond_site_symmetry_2
_geom_bond_publ_flag
Co3 C2' 2.022(2) . ?
Co3 C2 2.030(2) . ?
Co3 C1 2.037(2) . ?
Co3 B4' 2.089(2) . ?
Co3 B7 2.081(2) . ?
Co3 C1' 2.039(2) . ?
Co3 B4 2.076(2) . ?
Co3 B8' 2.119(2) . ?
Co3 B7' 2.078(2) . ?
Co3 B8 2.101(2) . ?
C2' H2' 1.1200 . ?
C2' B6' 1.708(3) . ?
C2' C1' 1.659(3) . ?
C2' B11' 1.684(3) . ?
C2' B7' 1.718(3) . ?
C2 H2 1.1200 . ?
C2 C1 1.666(3) . ?
C2 B7 1.718(3) . ?
C2 B11 1.697(3) . ?
C2 B6 1.717(3) . ?
B6' H6' 1.1200 . ?
B6' C1' 1.739(3) . ?
B6' B10' 1.773(3) . ?
B6' B5' 1.755(3) . ?
B6' B11' 1.771(3) . ?
C4 H4A 0.9900 . ?
C4 H4B 0.9900 . ?
C4 C3 1.532(3) . ?
C4 B7' 1.590(3) . ?
C1 B5 1.704(3) . ?
C1 B4 1.706(3) . ?
C1 B6 1.737(3) . ?
C1 C3 1.528(3) . ?
B5 H5 1.1200 . ?
B5 B4 1.783(3) . ?
B5 B6 1.756(4) . ?
B5 B9 1.775(4) . ?
B5 B10 1.786(4) . ?
B4' H4' 1.1200 . ?
B4' C1' 1.708(3) . ?
B4' B5' 1.792(3) . ?
B4' B8' 1.796(3) . ?
B4' B9' 1.783(3) . ?
B7 C5 1.604(3) . ?
B7 B11 1.811(4) . ?
B7 B12 1.786(4) . ?
B7 B8 1.812(3) . ?
C1' C6 1.530(3) . ?
C1' B5' 1.705(3) . ?
C6 H6A 0.9900 . ?
C6 H6B 0.9900 . ?
C6 C5 1.538(3) . ?
B10' H10' 1.1200 . ?
B10' B5' 1.784(3) . ?
B10' B11' 1.771(3) . ?
B10' B12' 1.790(3) . ?
B10' B9' 1.787(3) . ?
C5 H5A 0.9900 . ?
C5 H5B 0.9900 . ?
B5' H5' 1.1200 . ?
B5' B9' 1.773(3) . ?
B11' H11' 1.1200 . ?
B11' B12' 1.771(3) . ?
B11' B7' 1.802(3) . ?
B4 H4 1.1200 . ?
B4 B9 1.767(3) . ?
B4 B8 1.793(3) . ?
B12' H12' 1.1200 . ?
B12' B8' 1.803(3) . ?
B12' B9' 1.784(3) . ?
B12' B7' 1.775(3) . ?
B8' H8' 1.1200 . ?
B8' B9' 1.786(3) . ?
B8' B7' 1.808(3) . ?
B9' H9' 1.1200 . ?
B11 H11 1.1200 . ?
B11 B6 1.774(4) . ?
B11 B12 1.773(4) . ?
B11 B10 1.771(4) . ?
B6 H6 1.1200 . ?
B6 B10 1.770(4) . ?
B9 H9 1.1200 . ?
B9 B12 1.788(4) . ?
B9 B10 1.782(4) . ?
B9 B8 1.784(4) . ?
C3 H3A 0.9900 . ?
C3 H3B 0.9900 . ?
B12 H12 1.1200 . ?
B12 B10 1.791(4) . ?
B12 B8 1.798(4) . ?
B10 H10 1.1200 . ?
B8 H8 1.1200 . ?
Cl1 C11 1.761(3) . ?
Cl2 C11 1.756(3) . ?
C11 H11A 0.9900 . ?
C11 H11B 0.9900 . ?
N28 C31A 1.507(6) . ?
N28 C30A 1.466(7) . ?
N28 C32A 1.454(9) . ?
N28 C31B 1.401(10) . ?
N28 C30B 1.498(10) . ?
N28 C32B 1.479(10) . ?
N28 C29 1.497(3) . ?
C31A H31A 0.9800 . ?
C31A H31B 0.9800 . ?
C31A H31C 0.9800 . ?
C30A H30A 0.9800 . ?
C30A H30B 0.9800 . ?
C30A H30C 0.9800 . ?
C32A H32A 0.9800 . ?
C32A H32B 0.9800 . ?
C32A H32C 0.9800 . ?
C31B H31D 0.9800 . ?
C31B H31E 0.9800 . ?
C31B H31F 0.9800 . ?
C30B H30D 0.9800 . ?
C30B H30E 0.9800 . ?
C30B H30F 0.9800 . ?
C32B H32D 0.9800 . ?
C32B H32E 0.9800 . ?
C32B H32F 0.9800 . ?
C29 H29A 0.9800 . ?
C29 H29B 0.9800 . ?
C29 H29C 0.9800 . ?

loop_
_geom_torsion_atom_site_label_1
_geom_torsion_atom_site_label_2
_geom_torsion_atom_site_label_3
_geom_torsion_atom_site_label_4
_geom_torsion
_geom_torsion_site_symmetry_1
_geom_torsion_site_symmetry_2
_geom_torsion_site_symmetry_3
_geom_torsion_site_symmetry_4
_geom_torsion_publ_flag
Co3 C2' B6' C1' 23.97(14) . . . . ?
Co3 C2' B6' B10' -75.87(19) . . . . ?
Co3 C2' B6' B5' -13.0(2) . . . . ?
Co3 C2' B6' B11' -115.77(17) . . . . ?
Co3 C2' C1' B6' -158.62(13) . . . . ?
Co3 C2' C1' B4' -51.90(13) . . . . ?
Co3 C2' C1' C6 97.88(17) . . . . ?
Co3 C2' C1' B5' -119.31(14) . . . . ?
Co3 C2' B11' B6' 114.87(17) . . . . ?
Co3 C2' B11' B10' 74.68(19) . . . . ?
Co3 C2' B11' B12' 11.7(2) . . . . ?
Co3 C2' B11' B7' -28.46(15) . . . . ?
Co3 C2' B7' C4 -94.52(17) . . . . ?
Co3 C2' B7' B11' 154.98(13) . . . . ?
Co3 C2' B7' B12' 115.27(14) . . . . ?
Co3 C2' B7' B8' 52.94(12) . . . . ?
Co3 C2 C1 B5 -118.80(15) . . . . ?
Co3 C2 C1 B4 -51.57(13) . . . . ?
Co3 C2 C1 B6 -157.80(14) . . . . ?
Co3 C2 C1 C3 97.54(17) . . . . ?
Co3 C2 B7 C5 -94.20(19) . . . . ?
Co3 C2 B7 B11 153.65(15) . . . . ?
Co3 C2 B7 B12 114.08(14) . . . . ?
Co3 C2 B7 B8 52.23(13) . . . . ?
Co3 C2 B11 B7 -29.75(16) . . . . ?
Co3 C2 B11 B6 113.53(19) . . . . ?
Co3 C2 B11 B12 10.4(2) . . . . ?
Co3 C2 B11 B10 73.4(2) . . . . ?
Co3 C2 B6 C1 24.49(15) . . . . ?
Co3 C2 B6 B5 -12.1(2) . . . . ?
Co3 C2 B6 B11 -115.12(18) . . . . ?
Co3 C2 B6 B10 -75.2(2) . . . . ?
Co3 C1 B5 B4 29.97(15) . . . . ?
Co3 C1 B5 B6 -111.41(17) . . . . ?
Co3 C1 B5 B9 -9.0(2) . . . . ?
Co3 C1 B5 B10 -71.6(2) . . . . ?
Co3 C1 B4 B5 -152.97(14) . . . . ?
Co3 C1 B4 B9 -113.73(15) . . . . ?
Co3 C1 B4 B8 -50.94(13) . . . . ?
Co3 C1 B6 C2 -23.96(15) . . . . ?
Co3 C1 B6 B5 113.35(18) . . . . ?
Co3 C1 B6 B11 10.8(2) . . . . ?
Co3 C1 B6 B10 73.3(2) . . . . ?
Co3 C1 C3 C4 -34.3(2) . . . . ?
Co3 B4' C1' C2' 50.94(12) . . . . ?
Co3 B4' C1' B6' 116.15(15) . . . . ?
Co3 B4' C1' C6 -97.50(18) . . . . ?
Co3 B4' C1' B5' 152.34(14) . . . . ?
Co3 B4' B5' B6' 6.7(2) . . . . ?
Co3 B4' B5' C1' -27.82(13) . . . . ?
Co3 B4' B5' B10' 70.62(19) . . . . ?
Co3 B4' B5' B9' 107.45(17) . . . . ?
Co3 B4' B8' B12' -109.84(14) . . . . ?
Co3 B4' B8' B9' -147.73(14) . . . . ?
Co3 B4' B8' B7' -48.07(12) . . . . ?
Co3 B4' B9' B10' -69.43(19) . . . . ?
Co3 B4' B9' B5' -106.25(16) . . . . ?
Co3 B4' B9' B12' -5.6(2) . . . . ?
Co3 B4' B9' B8' 33.16(14) . . . . ?
Co3 B7 C5 C6 -28.1(2) . . . . ?
Co3 B7 B11 C2 26.31(14) . . . . ?
Co3 B7 B11 B6 -6.5(2) . . . . ?
Co3 B7 B11 B12 -107.29(17) . . . . ?
Co3 B7 B11 B10 -70.2(2) . . . . ?
Co3 B7 B12 B11 105.59(17) . . . . ?
Co3 B7 B12 B9 5.6(2) . . . . ?
Co3 B7 B12 B10 68.9(2) . . . . ?
Co3 B7 B12 B8 -32.25(15) . . . . ?
Co3 B7 B8 B4 48.50(13) . . . . ?
Co3 B7 B8 B9 110.67(16) . . . . ?
Co3 B7 B8 B12 148.34(15) . . . . ?
Co3 C1' C6 C5 -34.0(2) . . . . ?
Co3 C1' B5' B6' -111.01(17) . . . . ?
Co3 C1' B5' B4' 30.90(15) . . . . ?
Co3 C1' B5' B10' -71.3(2) . . . . ?
Co3 C1' B5' B9' -8.3(2) . . . . ?
Co3 B4 B9 B5 -107.07(18) . . . . ?
Co3 B4 B9 B12 -6.1(2) . . . . ?
Co3 B4 B9 B10 -70.0(2) . . . . ?
Co3 B4 B9 B8 32.39(16) . . . . ?
Co3 B4 B8 B7 -48.46(13) . . . . ?
Co3 B4 B8 B9 -148.50(15) . . . . ?
Co3 B4 B8 B12 -110.68(16) . . . . ?
Co3 B8' B9' B4' -32.13(14) . . . . ?
Co3 B8' B9' B10' 69.1(2) . . . . ?
Co3 B8' B9' B5' 4.8(2) . . . . ?
Co3 B8' B9' B12' 104.93(16) . . . . ?
Co3 B8' B7' C2' -51.63(11) . . . . ?
Co3 B8' B7' C4 93.96(19) . . . . ?
Co3 B8' B7' B11' -111.17(14) . . . . ?
Co3 B8' B7' B12' -148.37(13) . . . . ?
C2' B6' C1' Co3 -22.96(14) . . . . ?
C2' B6' C1' B4' -99.73(17) . . . . ?
C2' B6' C1' C6 111.03(19) . . . . ?
C2' B6' C1' B5' -136.73(16) . . . . ?
C2' B6' B10' B5' 98.37(17) . . . . ?
C2' B6' B10' B11' -38.87(15) . . . . ?
C2' B6' B10' B12' -1.5(2) . . . . ?
C2' B6' B10' B9' 61.42(19) . . . . ?
C2' B6' B5' B4' 2.8(2) . . . . ?
C2' B6' B5' C1' 36.59(14) . . . . ?
C2' B6' B5' B10' -98.52(17) . . . . ?
C2' B6' B5' B9' -60.9(2) . . . . ?
C2' B6' B11' B10' 134.06(17) . . . . ?
C2' B6' B11' B12' 96.01(17) . . . . ?
C2' B6' B11' B7' 32.76(15) . . . . ?
C2' C1' C6 C5 -105.4(2) . . . . ?
C2' C1' B5' B6' -38.87(15) . . . . ?
C2' C1' B5' B4' 103.04(17) . . . . ?
C2' C1' B5' B10' 0.8(2) . . . . ?
C2' C1' B5' B9' 63.8(2) . . . . ?
C2' B11' B12' B10' 99.59(17) . . . . ?
C2' B11' B12' B8' -1.6(2) . . . . ?
C2' B11' B12' B9' 61.57(19) . . . . ?
C2' B11' B12' B7' -39.83(14) . . . . ?
C2' B11' B7' Co3 24.91(13) . . . . ?
C2' B11' B7' C4 -108.3(2) . . . . ?
C2' B11' B7' B12' 133.59(16) . . . . ?
C2' B11' B7' B8' 95.91(16) . . . . ?
C2 C1 B5 B4 102.73(17) . . . . ?
C2 C1 B5 B6 -38.64(16) . . . . ?
C2 C1 B5 B9 63.8(2) . . . . ?
C2 C1 B5 B10 1.2(2) . . . . ?
C2 C1 B4 Co3 50.98(13) . . . . ?
C2 C1 B4 B5 -101.99(17) . . . . ?
C2 C1 B4 B9 -62.7(2) . . . . ?
C2 C1 B4 B8 0.0(2) . . . . ?
C2 C1 B6 B5 137.31(18) . . . . ?
C2 C1 B6 B11 34.81(15) . . . . ?
C2 C1 B6 B10 97.28(18) . . . . ?
C2 C1 C3 C4 -106.1(2) . . . . ?
C2 B7 C5 C6 40.5(3) . . . . ?
C2 B7 B11 B6 -32.85(16) . . . . ?
C2 B7 B11 B12 -133.60(18) . . . . ?
C2 B7 B11 B10 -96.52(19) . . . . ?
C2 B7 B12 B11 38.74(15) . . . . ?
C2 B7 B12 B9 -61.3(2) . . . . ?
C2 B7 B12 B10 2.1(2) . . . . ?
C2 B7 B12 B8 -99.10(17) . . . . ?
C2 B7 B8 Co3 -51.55(12) . . . . ?
C2 B7 B8 B4 -3.0(2) . . . . ?
C2 B7 B8 B9 59.1(2) . . . . ?
C2 B7 B8 B12 96.80(18) . . . . ?
C2 B11 B6 C1 -34.59(15) . . . . ?
C2 B11 B6 B5 -95.84(18) . . . . ?
C2 B11 B6 B10 -134.02(18) . . . . ?
C2 B11 B12 B7 -39.59(15) . . . . ?
C2 B11 B12 B9 61.9(2) . . . . ?
C2 B11 B12 B10 99.56(19) . . . . ?
C2 B11 B12 B8 -1.2(2) . . . . ?
C2 B11 B10 B5 2.7(2) . . . . ?
C2 B11 B10 B6 39.79(16) . . . . ?
C2 B11 B10 B9 -60.2(2) . . . . ?
C2 B11 B10 B12 -98.06(18) . . . . ?
C2 B6 B10 B5 98.74(18) . . . . ?
C2 B6 B10 B11 -39.08(16) . . . . ?
C2 B6 B10 B9 61.6(2) . . . . ?
C2 B6 B10 B12 -1.6(2) . . . . ?
B6' C2' C1' Co3 158.62(13) . . . . ?
B6' C2' C1' B4' 106.72(18) . . . . ?
B6' C2' C1' C6 -103.5(2) . . . . ?
B6' C2' C1' B5' 39.31(15) . . . . ?
B6' C2' B11' B10' -40.20(15) . . . . ?
B6' C2' B11' B12' -103.20(17) . . . . ?
B6' C2' B11' B7' -143.33(16) . . . . ?
B6' C2' B7' Co3 -118.62(16) . . . . ?
B6' C2' B7' C4 146.86(18) . . . . ?
B6' C2' B7' B11' 36.36(16) . . . . ?
B6' C2' B7' B12' -3.3(2) . . . . ?
B6' C2' B7' B8' -65.7(2) . . . . ?
B6' C1' C6 C5 -173.93(16) . . . . ?
B6' C1' B5' B4' 141.90(17) . . . . ?
B6' C1' B5' B10' 39.72(15) . . . . ?
B6' C1' B5' B9' 102.71(18) . . . . ?
B6' B10' B5' B4' -101.43(18) . . . . ?
B6' B10' B5' C1' -39.80(15) . . . . ?
B6' B10' B5' B9' -138.14(17) . . . . ?
B6' B10' B11' C2' 39.75(15) . . . . ?
B6' B10' B11' B12' 137.91(17) . . . . ?
B6' B10' B11' B7' 101.57(17) . . . . ?
B6' B10' B12' B11' -37.48(15) . . . . ?
B6' B10' B12' B8' 64.3(2) . . . . ?
B6' B10' B12' B9' 99.72(18) . . . . ?
B6' B10' B12' B7' -0.4(2) . . . . ?
B6' B10' B9' B4' -0.2(2) . . . . ?
B6' B10' B9' B5' 36.76(16) . . . . ?
B6' B10' B9' B12' -100.82(17) . . . . ?
B6' B10' B9' B8' -64.7(2) . . . . ?
B6' B5' B9' B4' 101.66(18) . . . . ?
B6' B5' B9' B10' -37.57(16) . . . . ?
B6' B5' B9' B12' 0.4(2) . . . . ?
B6' B5' B9' B8' 64.8(2) . . . . ?
B6' B11' B12' B10' 37.77(15) . . . . ?
B6' B11' B12' B8' -63.4(2) . . . . ?
B6' B11' B12' B9' -0.2(2) . . . . ?
B6' B11' B12' B7' -101.64(17) . . . . ?
B6' B11' B7' Co3 -7.9(2) . . . . ?
B6' B11' B7' C2' -32.85(15) . . . . ?
B6' B11' B7' C4 -141.13(19) . . . . ?
B6' B11' B7' B12' 100.74(18) . . . . ?
B6' B11' B7' B8' 63.1(2) . . . . ?
C1 C2 B7 Co3 -48.99(13) . . . . ?
C1 C2 B7 C5 -143.19(19) . . . . ?
C1 C2 B7 B11 104.65(18) . . . . ?
C1 C2 B7 B12 65.1(2) . . . . ?
C1 C2 B7 B8 3.2(2) . . . . ?
C1 C2 B11 B7 -105.21(18) . . . . ?
C1 C2 B11 B6 38.08(16) . . . . ?
C1 C2 B11 B12 -65.0(2) . . . . ?
C1 C2 B11 B10 -2.0(2) . . . . ?
C1 C2 B6 B5 -36.61(15) . . . . ?
C1 C2 B6 B11 -139.61(17) . . . . ?
C1 C2 B6 B10 -99.64(18) . . . . ?
C1 B5 B4 Co3 -27.42(14) . . . . ?
C1 B5 B4 B9 -135.17(18) . . . . ?
C1 B5 B4 B8 -98.64(17) . . . . ?
C1 B5 B6 C2 36.27(15) . . . . ?
C1 B5 B6 B11 97.03(18) . . . . ?
C1 B5 B6 B10 134.82(18) . . . . ?
C1 B5 B9 B4 38.48(15) . . . . ?
C1 B5 B9 B12 -62.8(2) . . . . ?
C1 B5 B9 B10 -100.55(19) . . . . ?
C1 B5 B9 B8 1.5(2) . . . . ?
C1 B5 B10 B11 -2.4(2) . . . . ?
C1 B5 B10 B6 -39.93(16) . . . . ?
C1 B5 B10 B9 98.06(19) . . . . ?
C1 B5 B10 B12 60.5(2) . . . . ?
C1 B4 B9 B5 -38.48(16) . . . . ?
C1 B4 B9 B12 62.5(2) . . . . ?
C1 B4 B9 B10 -1.5(2) . . . . ?
C1 B4 B9 B8 100.97(18) . . . . ?
C1 B4 B8 Co3 50.37(13) . . . . ?
C1 B4 B8 B7 1.9(2) . . . . ?
C1 B4 B8 B9 -98.12(18) . . . . ?
C1 B4 B8 B12 -60.3(2) . . . . ?
C1 B6 B10 B5 38.86(16) . . . . ?
C1 B6 B10 B11 -98.97(18) . . . . ?
C1 B6 B10 B9 1.7(2) . . . . ?
C1 B6 B10 B12 -61.5(2) . . . . ?
B5 C1 B4 Co3 152.97(14) . . . . ?
B5 C1 B4 B9 39.24(16) . . . . ?
B5 C1 B4 B8 102.03(18) . . . . ?
B5 C1 B6 C2 -137.31(18) . . . . ?
B5 C1 B6 B11 -102.50(19) . . . . ?
B5 C1 B6 B10 -40.03(17) . . . . ?
B5 C1 C3 C4 114.1(2) . . . . ?
B5 B4 B9 B12 101.0(2) . . . . ?
B5 B4 B9 B10 37.02(18) . . . . ?
B5 B4 B9 B8 139.46(18) . . . . ?
B5 B4 B8 Co3 112.02(15) . . . . ?
B5 B4 B8 B7 63.6(2) . . . . ?
B5 B4 B8 B9 -36.48(17) . . . . ?
B5 B4 B8 B12 1.3(2) . . . . ?
B5 B6 B10 B11 -137.82(18) . . . . ?
B5 B6 B10 B9 -37.16(17) . . . . ?
B5 B6 B10 B12 -100.4(2) . . . . ?
B5 B9 B12 B7 64.3(2) . . . . ?
B5 B9 B12 B11 -0.2(2) . . . . ?
B5 B9 B12 B10 -37.78(17) . . . . ?
B5 B9 B12 B8 102.62(19) . . . . ?
B5 B9 B10 B11 100.18(19) . . . . ?
B5 B9 B10 B6 36.94(17) . . . . ?
B5 B9 B10 B12 137.92(18) . . . . ?
B5 B9 B8 Co3 5.5(2) . . . . ?
B5 B9 B8 B7 -63.0(2) . . . . ?
B5 B9 B8 B4 36.88(17) . . . . ?
B5 B9 B8 B12 -100.4(2) . . . . ?
B4' C1' C6 C5 40.1(3) . . . . ?
B4' C1' B5' B6' -141.90(17) . . . . ?
B4' C1' B5' B10' -102.19(17) . . . . ?
B4' C1' B5' B9' -39.19(16) . . . . ?
B4' B5' B9' B10' -139.23(17) . . . . ?
B4' B5' B9' B12' -101.28(18) . . . . ?
B4' B5' B9' B8' -36.87(16) . . . . ?
B4' B8' B9' B10' 101.19(18) . . . . ?
B4' B8' B9' B5' 36.89(16) . . . . ?
B4' B8' B9' B12' 137.06(17) . . . . ?
B4' B8' B7' Co3 48.37(13) . . . . ?
B4' B8' B7' C2' -3.3(2) . . . . ?
B4' B8' B7' C4 142.33(19) . . . . ?
B4' B8' B7' B11' -62.80(19) . . . . ?
B4' B8' B7' B12' -100.01(17) . . . . ?
B7 C2 C1 Co3 49.41(14) . . . . ?
B7 C2 C1 B5 -69.4(2) . . . . ?
B7 C2 C1 B4 -2.2(2) . . . . ?
B7 C2 C1 B6 -108.39(19) . . . . ?
B7 C2 C1 C3 146.95(18) . . . . ?
B7 C2 B11 B6 143.29(18) . . . . ?
B7 C2 B11 B12 40.19(16) . . . . ?
B7 C2 B11 B10 103.16(19) . . . . ?
B7 C2 B6 C1 102.90(18) . . . . ?
B7 C2 B6 B5 66.3(2) . . . . ?
B7 C2 B6 B11 -36.72(18) . . . . ?
B7 C2 B6 B10 3.3(2) . . . . ?
B7 B11 B6 C2 32.58(16) . . . . ?
B7 B11 B6 C1 -2.0(2) . . . . ?
B7 B11 B6 B5 -63.3(2) . . . . ?
B7 B11 B6 B10 -101.45(19) . . . . ?
B7 B11 B12 B9 101.46(18) . . . . ?
B7 B11 B12 B10 139.14(18) . . . . ?
B7 B11 B12 B8 38.36(17) . . . . ?
B7 B11 B10 B5 64.0(2) . . . . ?
B7 B11 B10 B6 101.18(18) . . . . ?
B7 B11 B10 B9 1.2(2) . . . . ?
B7 B11 B10 B12 -36.67(16) . . . . ?
B7 B12 B10 B5 -62.7(2) . . . . ?
B7 B12 B10 B11 37.34(17) . . . . ?
B7 B12 B10 B6 -0.3(2) . . . . ?
B7 B12 B10 B9 -100.09(19) . . . . ?
B7 B12 B8 Co3 31.45(15) . . . . ?
B7 B12 B8 B4 99.97(18) . . . . ?
B7 B12 B8 B9 137.48(18) . . . . ?
C1' C2' B6' B10' -99.84(17) . . . . ?
C1' C2' B6' B5' -37.00(14) . . . . ?
C1' C2' B6' B11' -139.74(16) . . . . ?
C1' C2' B11' B6' 38.33(15) . . . . ?
C1' C2' B11' B10' -1.9(2) . . . . ?
C1' C2' B11' B12' -64.87(19) . . . . ?
C1' C2' B11' B7' -104.99(17) . . . . ?
C1' C2' B7' Co3 -49.62(13) . . . . ?
C1' C2' B7' C4 -144.14(18) . . . . ?
C1' C2' B7' B11' 105.36(17) . . . . ?
C1' C2' B7' B12' 65.65(19) . . . . ?
C1' C2' B7' B8' 3.3(2) . . . . ?
C1' B6' B10' B5' 38.65(15) . . . . ?
C1' B6' B10' B11' -98.60(16) . . . . ?
C1' B6' B10' B12' -61.3(2) . . . . ?
C1' B6' B10' B9' 1.7(2) . . . . ?
C1' B6' B5' B4' -33.75(15) . . . . ?
C1' B6' B5' B10' -135.11(16) . . . . ?
C1' B6' B5' B9' -97.47(18) . . . . ?
C1' B6' B11' C2' -34.38(14) . . . . ?
C1' B6' B11' B10' 99.68(17) . . . . ?
C1' B6' B11' B12' 61.63(19) . . . . ?
C1' B6' B11' B7' -1.6(2) . . . . ?
C1' B4' B5' B6' 34.51(15) . . . . ?
C1' B4' B5' B10' 98.44(17) . . . . ?
C1' B4' B5' B9' 135.27(17) . . . . ?
C1' B4' B8' Co3 50.28(12) . . . . ?
C1' B4' B8' B12' -59.6(2) . . . . ?
C1' B4' B8' B9' -97.45(18) . . . . ?
C1' B4' B8' B7' 2.2(2) . . . . ?
C1' B4' B9' B10' -1.4(2) . . . . ?
C1' B4' B9' B5' -38.21(15) . . . . ?
C1' B4' B9' B12' 62.5(2) . . . . ?
C1' B4' B9' B8' 101.21(17) . . . . ?
C1' C6 C5 B7 41.9(2) . . . . ?
C1' B5' B9' B4' 38.42(15) . . . . ?
C1' B5' B9' B10' -100.80(17) . . . . ?
C1' B5' B9' B12' -62.9(2) . . . . ?
C1' B5' B9' B8' 1.6(2) . . . . ?
C6 C1' B5' B6' 103.6(2) . . . . ?
C6 C1' B5' B4' -114.5(2) . . . . ?
C6 C1' B5' B10' 143.30(18) . . . . ?
C6 C1' B5' B9' -153.71(18) . . . . ?
B10' B6' C1' Co3 74.00(18) . . . . ?
B10' B6' C1' C2' 96.97(16) . . . . ?
B10' B6' C1' B4' -2.8(2) . . . . ?
B10' B6' C1' C6 -152.01(17) . . . . ?
B10' B6' C1' B5' -39.76(15) . . . . ?
B10' B6' B5' B4' 101.36(18) . . . . ?
B10' B6' B5' C1' 135.11(16) . . . . ?
B10' B6' B5' B9' 37.65(16) . . . . ?
B10' B6' B11' C2' -134.06(17) . . . . ?
B10' B6' B11' B12' -38.05(16) . . . . ?
B10' B6' B11' B7' -101.30(18) . . . . ?
B10' B5' B9' B4' 139.23(17) . . . . ?
B10' B5' B9' B12' 37.95(16) . . . . ?
B10' B5' B9' B8' 102.36(18) . . . . ?
B10' B11' B12' B8' -101.21(18) . . . . ?
B10' B11' B12' B9' -38.02(16) . . . . ?
B10' B11' B12' B7' -139.42(17) . . . . ?
B10' B11' B7' Co3 -71.84(18) . . . . ?
B10' B11' B7' C2' -96.76(17) . . . . ?
B10' B11' B7' C4 154.96(18) . . . . ?
B10' B11' B7' B12' 36.83(16) . . . . ?
B10' B11' B7' B8' -0.8(2) . . . . ?
B10' B12' B8' Co3 -70.84(18) . . . . ?
B10' B12' B8' B4' -2.4(2) . . . . ?
B10' B12' B8' B9' 35.58(16) . . . . ?
B10' B12' B8' B7' -101.92(17) . . . . ?
B10' B12' B9' B4' -101.95(18) . . . . ?
B10' B12' B9' B5' -37.94(16) . . . . ?
B10' B12' B9' B8' -140.56(17) . . . . ?
B10' B12' B7' Co3 68.7(2) . . . . ?
B10' B12' B7' C2' 2.1(2) . . . . ?
B10' B12' B7' C4 -145.2(2) . . . . ?
B10' B12' B7' B11' -36.48(16) . . . . ?
B10' B12' B7' B8' 101.49(18) . . . . ?
C5 B7 B11 C2 -106.7(2) . . . . ?
C5 B7 B11 B6 -139.6(2) . . . . ?
C5 B7 B11 B12 119.7(2) . . . . ?
C5 B7 B11 B10 156.75(19) . . . . ?
C5 B7 B12 B11 -109.1(2) . . . . ?
C5 B7 B12 B9 150.9(2) . . . . ?
C5 B7 B12 B10 -145.7(2) . . . . ?
C5 B7 B12 B8 113.1(2) . . . . ?
C5 B7 B8 Co3 92.3(2) . . . . ?
C5 B7 B8 B4 140.8(2) . . . . ?
C5 B7 B8 B9 -156.99(19) . . . . ?
C5 B7 B8 B12 -119.3(2) . . . . ?
B5' B6' C1' Co3 113.77(16) . . . . ?
B5' B6' C1' C2' 136.73(16) . . . . ?
B5' B6' C1' B4' 37.00(16) . . . . ?
B5' B6' C1' C6 -112.24(19) . . . . ?
B5' B6' B10' B11' -137.25(17) . . . . ?
B5' B6' B10' B12' -99.90(18) . . . . ?
B5' B6' B10' B9' -36.95(16) . . . . ?
B5' B6' B11' C2' -95.52(17) . . . . ?
B5' B6' B11' B10' 38.53(16) . . . . ?
B5' B6' B11' B12' 0.5(2) . . . . ?
B5' B6' B11' B7' -62.8(2) . . . . ?
B5' B4' C1' Co3 -152.34(14) . . . . ?
B5' B4' C1' C2' -101.41(17) . . . . ?
B5' B4' C1' B6' -36.19(16) . . . . ?
B5' B4' C1' C6 110.2(2) . . . . ?
B5' B4' B8' Co3 111.62(15) . . . . ?
B5' B4' B8' B12' 1.8(2) . . . . ?
B5' B4' B8' B9' -36.12(15) . . . . ?
B5' B4' B8' B7' 63.54(19) . . . . ?
B5' B4' B9' B10' 36.82(16) . . . . ?
B5' B4' B9' B12' 100.70(18) . . . . ?
B5' B4' B9' B8' 139.41(17) . . . . ?
B5' C1' C6 C5 116.2(2) . . . . ?
B5' B10' B11' C2' 2.3(2) . . . . ?
B5' B10' B11' B6' -37.48(15) . . . . ?
B5' B10' B11' B12' 100.44(18) . . . . ?
B5' B10' B11' B7' 64.1(2) . . . . ?
B5' B10' B12' B11' -99.72(17) . . . . ?
B5' B10' B12' B8' 2.0(2) . . . . ?
B5' B10' B12' B9' 37.48(15) . . . . ?
B5' B10' B12' B7' -62.6(2) . . . . ?
B5' B10' B9' B4' -36.97(16) . . . . ?
B5' B10' B9' B12' -137.59(17) . . . . ?
B5' B10' B9' B8' -101.50(18) . . . . ?
B11' C2' B6' C1' 139.74(16) . . . . ?
B11' C2' B6' B10' 39.90(15) . . . . ?
B11' C2' B6' B5' 102.74(17) . . . . ?
B11' C2' C1' Co3 119.97(15) . . . . ?
B11' C2' C1' B6' -38.65(16) . . . . ?
B11' C2' C1' B4' 68.1(2) . . . . ?
B11' C2' C1' C6 -142.15(18) . . . . ?
B11' C2' C1' B5' 0.7(2) . . . . ?
B11' C2' B7' Co3 -154.98(13) . . . . ?
B11' C2' B7' C4 110.5(2) . . . . ?
B11' C2' B7' B12' -39.71(15) . . . . ?
B11' C2' B7' B8' -102.04(16) . . . . ?
B11' B6' C1' Co3 11.6(2) . . . . ?
B11' B6' C1' C2' 34.53(14) . . . . ?
B11' B6' C1' B4' -65.2(2) . . . . ?
B11' B6' C1' C6 145.56(17) . . . . ?
B11' B6' C1' B5' -102.20(17) . . . . ?
B11' B6' B10' B5' 137.25(17) . . . . ?
B11' B6' B10' B12' 37.34(15) . . . . ?
B11' B6' B10' B9' 100.30(17) . . . . ?
B11' B6' B5' B4' 63.2(2) . . . . ?
B11' B6' B5' C1' 96.93(17) . . . . ?
B11' B6' B5' B10' -38.18(15) . . . . ?
B11' B6' B5' B9' -0.5(2) . . . . ?
B11' B10' B5' B6' 37.86(15) . . . . ?
B11' B10' B5' B4' -63.6(2) . . . . ?
B11' B10' B5' C1' -1.9(2) . . . . ?
B11' B10' B5' B9' -100.28(18) . . . . ?
B11' B10' B12' B8' 101.75(17) . . . . ?
B11' B10' B12' B9' 137.20(17) . . . . ?
B11' B10' B12' B7' 37.10(16) . . . . ?
B11' B10' B9' B4' 62.8(2) . . . . ?
B11' B10' B9' B5' 99.76(18) . . . . ?
B11' B10' B9' B12' -37.83(15) . . . . ?
B11' B10' B9' B8' -1.7(2) . . . . ?
B11' B12' B8' Co3 -7.3(2) . . . . ?
B11' B12' B8' B4' 61.2(2) . . . . ?
B11' B12' B8' B9' 99.10(18) . . . . ?
B11' B12' B8' B7' -38.39(15) . . . . ?
B11' B12' B9' B4' -64.1(2) . . . . ?
B11' B12' B9' B10' 37.86(15) . . . . ?
B11' B12' B9' B5' -0.1(2) . . . . ?
B11' B12' B9' B8' -102.70(17) . . . . ?
B11' B12' B7' Co3 105.17(16) . . . . ?
B11' B12' B7' C2' 38.58(14) . . . . ?
B11' B12' B7' C4 -108.7(2) . . . . ?
B11' B12' B7' B8' 137.97(16) . . . . ?
B4 C1 B5 B6 -141.37(17) . . . . ?
B4 C1 B5 B9 -38.97(16) . . . . ?
B4 C1 B5 B10 -101.58(19) . . . . ?
B4 C1 B6 C2 -100.07(18) . . . . ?
B4 C1 B6 B5 37.24(17) . . . . ?
B4 C1 B6 B11 -65.3(2) . . . . ?
B4 C1 B6 B10 -2.8(2) . . . . ?
B4 C1 C3 C4 39.0(3) . . . . ?
B4 B5 B6 C2 2.1(2) . . . . ?
B4 B5 B6 C1 -34.19(15) . . . . ?
B4 B5 B6 B11 62.8(2) . . . . ?
B4 B5 B6 B10 100.63(19) . . . . ?
B4 B5 B9 B12 -101.27(19) . . . . ?
B4 B5 B9 B10 -139.03(19) . . . . ?
B4 B5 B9 B8 -36.97(17) . . . . ?
B4 B5 B10 B11 -63.9(2) . . . . ?
B4 B5 B10 B6 -101.49(19) . . . . ?
B4 B5 B10 B9 36.50(17) . . . . ?
B4 B5 B10 B12 -1.0(2) . . . . ?
B4 B9 B12 B7 0.3(2) . . . . ?
B4 B9 B12 B11 -64.2(2) . . . . ?
B4 B9 B12 B10 -101.8(2) . . . . ?
B4 B9 B12 B8 38.58(17) . . . . ?
B4 B9 B10 B5 -37.10(17) . . . . ?
B4 B9 B10 B11 63.1(2) . . . . ?
B4 B9 B10 B6 -0.2(2) . . . . ?
B4 B9 B10 B12 100.82(19) . . . . ?
B4 B9 B8 Co3 -31.33(15) . . . . ?
B4 B9 B8 B7 -99.86(18) . . . . ?
B4 B9 B8 B12 -137.26(18) . . . . ?
B12' B10' B5' B6' 100.52(17) . . . . ?
B12' B10' B5' B4' -0.9(2) . . . . ?
B12' B10' B5' C1' 60.7(2) . . . . ?
B12' B10' B5' B9' -37.62(15) . . . . ?
B12' B10' B11' C2' -98.16(17) . . . . ?
B12' B10' B11' B6' -137.91(17) . . . . ?
B12' B10' B11' B7' -36.34(15) . . . . ?
B12' B10' B9' B4' 100.61(18) . . . . ?
B12' B10' B9' B5' 137.59(17) . . . . ?
B12' B10' B9' B8' 36.09(16) . . . . ?
B12' B11' B7' Co3 -108.67(16) . . . . ?
B12' B11' B7' C2' -133.59(16) . . . . ?
B12' B11' B7' C4 118.1(2) . . . . ?
B12' B11' B7' B8' -37.68(15) . . . . ?
B12' B8' B9' B4' -137.06(17) . . . . ?
B12' B8' B9' B10' -35.88(16) . . . . ?
B12' B8' B9' B5' -100.17(18) . . . . ?
B12' B8' B7' Co3 148.37(13) . . . . ?
B12' B8' B7' C2' 96.74(16) . . . . ?
B12' B8' B7' C4 -117.7(2) . . . . ?
B12' B8' B7' B11' 37.20(15) . . . . ?
B8' B4' C1' Co3 -51.16(13) . . . . ?
B8' B4' C1' C2' -0.2(2) . . . . ?
B8' B4' C1' B6' 65.0(2) . . . . ?
B8' B4' C1' C6 -148.66(19) . . . . ?
B8' B4' C1' B5' 101.18(18) . . . . ?
B8' B4' B5' B6' -64.5(2) . . . . ?
B8' B4' B5' C1' -98.99(17) . . . . ?
B8' B4' B5' B10' -0.5(2) . . . . ?
B8' B4' B5' B9' 36.28(15) . . . . ?
B8' B4' B9' B10' -102.59(18) . . . . ?
B8' B4' B9' B5' -139.41(17) . . . . ?
B8' B4' B9' B12' -38.72(15) . . . . ?
B8' B12' B9' B4' 38.61(15) . . . . ?
B8' B12' B9' B10' 140.56(17) . . . . ?
B8' B12' B9' B5' 102.62(18) . . . . ?
B8' B12' B7' Co3 -32.80(14) . . . . ?
B8' B12' B7' C2' -99.39(16) . . . . ?
B8' B12' B7' C4 113.4(2) . . . . ?
B8' B12' B7' B11' -137.97(16) . . . . ?
B9' B4' C1' Co3 -113.55(14) . . . . ?
B9' B4' C1' C2' -62.61(19) . . . . ?
B9' B4' C1' B6' 2.6(2) . . . . ?
B9' B4' C1' C6 148.95(18) . . . . ?
B9' B4' C1' B5' 38.79(15) . . . . ?
B9' B4' B5' B6' -100.76(18) . . . . ?
B9' B4' B5' C1' -135.27(17) . . . . ?
B9' B4' B5' B10' -36.83(16) . . . . ?
B9' B4' B8' Co3 147.73(14) . . . . ?
B9' B4' B8' B12' 37.89(15) . . . . ?
B9' B4' B8' B7' 99.66(17) . . . . ?
B9' B10' B5' B6' 138.14(17) . . . . ?
B9' B10' B5' B4' 36.71(15) . . . . ?
B9' B10' B5' C1' 98.34(17) . . . . ?
B9' B10' B11' C2' -60.2(2) . . . . ?
B9' B10' B11' B6' -100.00(18) . . . . ?
B9' B10' B11' B12' 37.92(16) . . . . ?
B9' B10' B11' B7' 1.6(2) . . . . ?
B9' B10' B12' B11' -137.20(17) . . . . ?
B9' B10' B12' B8' -35.45(16) . . . . ?
B9' B10' B12' B7' -100.10(18) . . . . ?
B9' B12' B8' Co3 -106.41(16) . . . . ?
B9' B12' B8' B4' -37.94(15) . . . . ?
B9' B12' B8' B7' -137.50(17) . . . . ?
B9' B12' B7' Co3 5.0(2) . . . . ?
B9' B12' B7' C2' -61.57(19) . . . . ?
B9' B12' B7' C4 151.2(2) . . . . ?
B9' B12' B7' B11' -100.15(17) . . . . ?
B9' B12' B7' B8' 37.82(15) . . . . ?
B9' B8' B7' Co3 110.95(15) . . . . ?
B9' B8' B7' C2' 59.32(19) . . . . ?
B9' B8' B7' C4 -155.09(18) . . . . ?
B9' B8' B7' B11' -0.2(2) . . . . ?
B9' B8' B7' B12' -37.42(15) . . . . ?
B11 C2 C1 Co3 119.38(16) . . . . ?
B11 C2 C1 B5 0.6(2) . . . . ?
B11 C2 C1 B4 67.8(2) . . . . ?
B11 C2 C1 B6 -38.41(17) . . . . ?
B11 C2 C1 C3 -143.08(18) . . . . ?
B11 C2 B7 Co3 -153.65(15) . . . . ?
B11 C2 B7 C5 112.2(2) . . . . ?
B11 C2 B7 B12 -39.57(16) . . . . ?
B11 C2 B7 B8 -101.41(18) . . . . ?
B11 C2 B6 C1 139.61(17) . . . . ?
B11 C2 B6 B5 103.01(19) . . . . ?
B11 C2 B6 B10 39.97(17) . . . . ?
B11 B7 C5 C6 108.8(2) . . . . ?
B11 B7 B12 B9 -100.0(2) . . . . ?
B11 B7 B12 B10 -36.66(17) . . . . ?
B11 B7 B12 B8 -137.84(18) . . . . ?
B11 B7 B8 Co3 -111.31(15) . . . . ?
B11 B7 B8 B4 -62.8(2) . . . . ?
B11 B7 B8 B9 -0.6(2) . . . . ?
B11 B7 B8 B12 37.03(16) . . . . ?
B11 B6 B10 B5 137.82(18) . . . . ?
B11 B6 B10 B9 100.7(2) . . . . ?
B11 B6 B10 B12 37.45(17) . . . . ?
B11 B12 B10 B5 -100.05(19) . . . . ?
B11 B12 B10 B6 -37.64(17) . . . . ?
B11 B12 B10 B9 -137.43(18) . . . . ?
B11 B12 B8 Co3 -7.1(2) . . . . ?
B11 B12 B8 B7 -38.55(17) . . . . ?
B11 B12 B8 B4 61.4(2) . . . . ?
B11 B12 B8 B9 98.9(2) . . . . ?
B6 C2 C1 Co3 157.80(14) . . . . ?
B6 C2 C1 B5 38.99(17) . . . . ?
B6 C2 C1 B4 106.23(18) . . . . ?
B6 C2 C1 C3 -104.7(2) . . . . ?
B6 C2 B7 Co3 -117.46(17) . . . . ?
B6 C2 B7 C5 148.34(19) . . . . ?
B6 C2 B7 B11 36.19(18) . . . . ?
B6 C2 B7 B12 -3.4(2) . . . . ?
B6 C2 B7 B8 -65.2(2) . . . . ?
B6 C2 B11 B7 -143.29(18) . . . . ?
B6 C2 B11 B12 -103.09(19) . . . . ?
B6 C2 B11 B10 -40.12(17) . . . . ?
B6 C1 B5 B4 141.37(17) . . . . ?
B6 C1 B5 B9 102.41(19) . . . . ?
B6 C1 B5 B10 39.79(17) . . . . ?
B6 C1 B4 Co3 116.40(16) . . . . ?
B6 C1 B4 B5 -36.57(17) . . . . ?
B6 C1 B4 B9 2.7(2) . . . . ?
B6 C1 B4 B8 65.5(2) . . . . ?
B6 C1 C3 C4 -175.61(17) . . . . ?
B6 B5 B4 Co3 7.5(2) . . . . ?
B6 B5 B4 C1 34.89(16) . . . . ?
B6 B5 B4 B9 -100.28(19) . . . . ?
B6 B5 B4 B8 -63.8(2) . . . . ?
B6 B5 B9 B4 101.51(18) . . . . ?
B6 B5 B9 B12 0.2(2) . . . . ?
B6 B5 B9 B10 -37.52(17) . . . . ?
B6 B5 B9 B8 64.5(2) . . . . ?
B6 B5 B10 B11 37.56(17) . . . . ?
B6 B5 B10 B9 137.98(19) . . . . ?
B6 B5 B10 B12 100.4(2) . . . . ?
B6 B11 B12 B7 -101.44(18) . . . . ?
B6 B11 B12 B9 0.0(2) . . . . ?
B6 B11 B12 B10 37.71(17) . . . . ?
B6 B11 B12 B8 -63.1(2) . . . . ?
B6 B11 B10 B5 -37.14(17) . . . . ?
B6 B11 B10 B9 -99.96(19) . . . . ?
B6 B11 B10 B12 -137.85(18) . . . . ?
B9 B5 B4 Co3 107.75(18) . . . . ?
B9 B5 B4 C1 135.17(18) . . . . ?
B9 B5 B4 B8 36.53(17) . . . . ?
B9 B5 B6 C2 -61.0(2) . . . . ?
B9 B5 B6 C1 -97.26(18) . . . . ?
B9 B5 B6 B11 -0.2(2) . . . . ?
B9 B5 B6 B10 37.57(17) . . . . ?
B9 B5 B10 B11 -100.4(2) . . . . ?
B9 B5 B10 B6 -137.98(19) . . . . ?
B9 B5 B10 B12 -37.54(17) . . . . ?
B9 B4 B8 Co3 148.50(15) . . . . ?
B9 B4 B8 B7 100.04(19) . . . . ?
B9 B4 B8 B12 37.82(17) . . . . ?
B9 B12 B10 B5 37.37(17) . . . . ?
B9 B12 B10 B11 137.43(18) . . . . ?
B9 B12 B10 B6 99.79(19) . . . . ?
B9 B12 B8 Co3 -106.03(18) . . . . ?
B9 B12 B8 B7 -137.48(18) . . . . ?
B9 B12 B8 B4 -37.51(16) . . . . ?
C3 C4 B7' Co3 -29.1(2) . . . . ?
C3 C4 B7' C2' 39.7(2) . . . . ?
C3 C4 B7' B11' 107.7(2) . . . . ?
C3 C4 B7' B12' -178.22(19) . . . . ?
C3 C4 B7' B8' -100.8(2) . . . . ?
C3 C1 B5 B4 -113.4(2) . . . . ?
C3 C1 B5 B6 105.2(2) . . . . ?
C3 C1 B5 B9 -152.41(19) . . . . ?
C3 C1 B5 B10 144.98(19) . . . . ?
C3 C1 B4 Co3 -97.36(18) . . . . ?
C3 C1 B4 B5 109.7(2) . . . . ?
C3 C1 B4 B9 148.91(19) . . . . ?
C3 C1 B4 B8 -148.30(18) . . . . ?
C3 C1 B6 C2 111.46(19) . . . . ?
C3 C1 B6 B5 -111.2(2) . . . . ?
C3 C1 B6 B11 146.27(18) . . . . ?
C3 C1 B6 B10 -151.26(18) . . . . ?
B12 B7 C5 C6 -176.3(2) . . . . ?
B12 B7 B11 C2 133.60(18) . . . . ?
B12 B7 B11 B6 100.75(19) . . . . ?
B12 B7 B11 B10 37.08(16) . . . . ?
B12 B7 B8 Co3 -148.34(15) . . . . ?
B12 B7 B8 B4 -99.84(19) . . . . ?
B12 B7 B8 B9 -37.67(16) . . . . ?
B12 B11 B6 C2 95.97(19) . . . . ?
B12 B11 B6 C1 61.4(2) . . . . ?
B12 B11 B6 B5 0.1(2) . . . . ?
B12 B11 B6 B10 -38.06(17) . . . . ?
B12 B11 B10 B5 100.7(2) . . . . ?
B12 B11 B10 B6 137.85(18) . . . . ?
B12 B11 B10 B9 37.89(17) . . . . ?
B12 B9 B10 B5 -137.92(18) . . . . ?
B12 B9 B10 B11 -37.74(17) . . . . ?
B12 B9 B10 B6 -101.0(2) . . . . ?
B12 B9 B8 Co3 105.93(17) . . . . ?
B12 B9 B8 B7 37.40(16) . . . . ?
B12 B9 B8 B4 137.26(18) . . . . ?
B7' C2' B6' C1' 103.00(17) . . . . ?
B7' C2' B6' B10' 3.2(2) . . . . ?
B7' C2' B6' B5' 66.0(2) . . . . ?
B7' C2' B6' B11' -36.74(16) . . . . ?
B7' C2' C1' Co3 49.87(13) . . . . ?
B7' C2' C1' B6' -108.75(17) . . . . ?
B7' C2' C1' B4' -2.0(2) . . . . ?
B7' C2' C1' C6 147.75(17) . . . . ?
B7' C2' C1' B5' -69.4(2) . . . . ?
B7' C2' B11' B6' 143.33(16) . . . . ?
B7' C2' B11' B10' 103.13(17) . . . . ?
B7' C2' B11' B12' 40.13(14) . . . . ?
B7' C4 C3 C1 42.7(2) . . . . ?
B7' B11' B12' B10' 139.42(17) . . . . ?
B7' B11' B12' B8' 38.21(15) . . . . ?
B7' B11' B12' B9' 101.40(17) . . . . ?
B7' B12' B8' Co3 31.08(13) . . . . ?
B7' B12' B8' B4' 99.56(17) . . . . ?
B7' B12' B8' B9' 137.50(17) . . . . ?
B7' B12' B9' B4' 0.3(2) . . . . ?
B7' B12' B9' B10' 102.30(18) . . . . ?
B7' B12' B9' B5' 64.4(2) . . . . ?
B7' B12' B9' B8' -38.26(15) . . . . ?
B7' B8' B9' B4' -99.97(17) . . . . ?
B7' B8' B9' B10' 1.2(2) . . . . ?
B7' B8' B9' B5' -63.1(2) . . . . ?
B7' B8' B9' B12' 37.09(15) . . . . ?
B10 B5 B4 Co3 71.0(2) . . . . ?
B10 B5 B4 C1 98.45(19) . . . . ?
B10 B5 B4 B9 -36.72(17) . . . . ?
B10 B5 B4 B8 -0.2(2) . . . . ?
B10 B5 B6 C2 -98.55(18) . . . . ?
B10 B5 B6 C1 -134.82(18) . . . . ?
B10 B5 B6 B11 -37.79(17) . . . . ?
B10 B5 B9 B4 139.03(19) . . . . ?
B10 B5 B9 B12 37.76(17) . . . . ?
B10 B5 B9 B8 102.1(2) . . . . ?
B10 B11 B6 C2 134.02(18) . . . . ?
B10 B11 B6 C1 99.43(19) . . . . ?
B10 B11 B6 B5 38.18(17) . . . . ?
B10 B11 B12 B7 -139.14(18) . . . . ?
B10 B11 B12 B9 -37.69(17) . . . . ?
B10 B11 B12 B8 -100.8(2) . . . . ?
B10 B9 B12 B7 102.11(19) . . . . ?
B10 B9 B12 B11 37.62(17) . . . . ?
B10 B9 B12 B8 140.40(18) . . . . ?
B10 B9 B8 Co3 69.9(2) . . . . ?
B10 B9 B8 B7 1.4(2) . . . . ?
B10 B9 B8 B4 101.3(2) . . . . ?
B10 B9 B8 B12 -35.98(17) . . . . ?
B10 B12 B8 Co3 -70.5(2) . . . . ?
B10 B12 B8 B7 -101.96(19) . . . . ?
B10 B12 B8 B4 -2.0(2) . . . . ?
B10 B12 B8 B9 35.53(17) . . . . ?
B8 B7 C5 C6 -98.4(2) . . . . ?
B8 B7 B11 C2 96.16(17) . . . . ?
B8 B7 B11 B6 63.3(2) . . . . ?
B8 B7 B11 B12 -37.44(16) . . . . ?
B8 B7 B11 B10 -0.4(2) . . . . ?
B8 B7 B12 B11 137.84(18) . . . . ?
B8 B7 B12 B9 37.81(17) . . . . ?
B8 B7 B12 B10 101.17(19) . . . . ?
B8 B4 B9 B5 -139.46(18) . . . . ?
B8 B4 B9 B12 -38.49(17) . . . . ?
B8 B4 B9 B10 -102.4(2) . . . . ?
B8 B9 B12 B7 -38.30(17) . . . . ?
B8 B9 B12 B11 -102.79(19) . . . . ?
B8 B9 B12 B10 -140.40(18) . . . . ?
B8 B9 B10 B5 -101.83(19) . . . . ?
B8 B9 B10 B11 -1.7(2) . . . . ?
B8 B9 B10 B6 -64.9(2) . . . . ?
B8 B9 B10 B12 36.09(17) . . . . ?
B8 B12 B10 B5 1.9(2) . . . . ?
B8 B12 B10 B11 101.94(19) . . . . ?
B8 B12 B10 B6 64.3(2) . . . . ?
B8 B12 B10 B9 -35.49(17) . . . . ?

loop_
_exptl_oxdiff_crystal_face_indexfrac_h
_exptl_oxdiff_crystal_face_indexfrac_k
_exptl_oxdiff_crystal_face_indexfrac_l
_exptl_oxdiff_crystal_face_x
_exptl_oxdiff_crystal_face_y
_exptl_oxdiff_crystal_face_z
8.4329 1.1930 1.9146 -0.1503 -0.6382 0.7550
-3.2178 -0.6453 -7.3235 0.0009 0.0191 -0.9998
-4.5510 -0.3480 9.2271 0.1691 0.6937 0.7002
1.6806 -8.2149 0.2960 -0.9701 0.2327 0.0697
0.1646 7.5628 3.7273 0.8550 -0.2060 0.4760
-2.8575 6.7374 -3.6988 0.8285 -0.1979 -0.5239
-9.8397 -1.2334 2.8798 0.2205 0.9183 -0.3288
7.3165 0.7655 -8.1659 -0.2131 -0.8888 -0.4057
-3.9911 -7.2494 3.8450 -0.6465 0.7566 0.0978
-2.6384 -8.0295 1.6489 -0.7920 0.6077 -0.0589
-2.1738 -7.1535 -3.4848 -0.7383 0.3529 -0.5748
1.6462 8.2314 -1.1460 0.8516 -0.5216 0.0514
